data_4036031
loop_
_publ_author_name
'Martin, Max M.'
'Dill, Maximilian'
'Langer, Jens'
'Jux, Norbert'

_publ_section_title
;
 Porphyrin-Hexaphenylbenzene Conjugates via Mixed Cyclotrimerization
 Reactions.
;
_journal_issue 3
_journal_name_full 'The Journal of organic chemistry'
_journal_page_first 1489
_journal_page_last 1499
_journal_paper_doi 10.1021/acs.joc.8b02907
_journal_volume 84
_journal_year 2019
_chemical_formula_moiety 'C182 H206 N8, C6 H6'
_chemical_formula_sum 'C188 H212 N8'
_chemical_formula_weight 2583.64
_space_group_crystal_system triclinic
_space_group_IT_number 2
_space_group_name_Hall '-P 1'
_space_group_name_H-M_alt 'P -1'
_atom_sites_solution_hydrogens mixed
_atom_sites_solution_primary dual
_audit_creation_date 2018-09-12
_audit_creation_method
;
Olex2 1.2
(compiled 2018.05.29 svn.r3508 for OlexSys, GUI svn.r5506)
;
_cell_angle_alpha 88.0850(10)
_cell_angle_beta 82.7460(10)
_cell_angle_gamma 82.7600(10)
_cell_formula_units_Z 2
_cell_length_a 13.98976(19)
_cell_length_b 20.6879(3)
_cell_length_c 34.2198(4)
_cell_measurement_reflns_used 44549
_cell_measurement_temperature 99.96(17)
_cell_measurement_theta_max 73.5740
_cell_measurement_theta_min 3.6890
_cell_volume 9744.7(2)
_computing_cell_refinement 'CrysAlisPro 1.171.38.46 (Rigaku OD, 2015)'
_computing_data_collection 'CrysAlisPro 1.171.38.46 (Rigaku OD, 2015)'
_computing_data_reduction 'CrysAlisPro 1.171.38.46 (Rigaku OD, 2015)'
_computing_molecular_graphics 'Olex2 (Dolomanov et al., 2009)'
_computing_publication_material 'Olex2 (Dolomanov et al., 2009)'
_computing_structure_refinement 'ShelXL (Sheldrick, 2015)'
_computing_structure_solution 'ShelXT (Sheldrick, 2015)'
_diffrn_ambient_environment N~2~
_diffrn_ambient_temperature 99.96(17)
_diffrn_detector 'CCD plate'
_diffrn_detector_area_resol_mean 5.2903
_diffrn_detector_type AtlasS2
_diffrn_measured_fraction_theta_full 0.996
_diffrn_measured_fraction_theta_max 0.996
_diffrn_measurement_details
;
List of Runs (angles in degrees, time in seconds):

  # Type    Start    End  Width  t~exp~   \w     \q     \k     \f   Frames
--------------------------------------------------------------------------
  1  \w   -115.00 -17.00   1.00    6.00    --  -41.15 -38.00 -30.00   98
  2  \w    -66.00  33.00   1.00    6.00    --  -41.15  38.00 150.00   99
  3  \w    -69.00  32.00   1.00    6.00    --  -41.15  57.00 -90.00  101
  4  \w     23.00  97.00   1.00    6.00    --   41.15-125.00  60.00   74
  5  \w     77.00 178.00   1.00   23.00    --  106.54  61.00-120.00  101
  6  \w     30.00 135.00   1.00   23.00    --  106.54 -30.00 -90.00  105
  7  \w     30.00 139.00   1.00   23.00    --  106.54 -77.00-180.00  109
  8  \w     24.00 109.00   1.00   23.00    --  106.54 -94.00 120.00   85
  9  \w     78.00 178.00   1.00   23.00    --  106.54  30.00 -60.00  100
 10  \w     94.00 178.00   1.00   23.00    --  106.54 125.00-180.00   84
 11  \w     25.00 159.00   1.00   23.00    --  106.54 -15.00 120.00  134
 12  \w     24.00 109.00   1.00   23.00    --  106.54 -94.00-180.00   85
 13  \w     33.00 122.00   1.00   23.00    --  106.54-125.00  30.00   89
 14  \w   -114.00 -13.00   1.00    6.00    --  -41.15 -57.00 150.00  101
 15  \w   -117.00  -9.00   1.00    6.00    --  -41.15 -77.00  90.00  108
 16  \w   -117.00  -9.00   1.00    6.00    --  -41.15 -77.00   0.00  108
 17  \w   -117.00  -9.00   1.00    6.00    --  -41.15 -77.00 -90.00  108
 18  \w     77.00 178.00   1.00   23.00    --  106.54  61.00   0.00  101
 19  \w     78.00 178.00   1.00   23.00    --  106.54  30.00-180.00  100
;
_diffrn_measurement_device 'four-circle diffractometer'
_diffrn_measurement_device_type 'SuperNova, Dual, Cu at zero, AtlasS2'
_diffrn_measurement_method '\w scans'
_diffrn_orient_matrix_type 'CrysAlisPro convention (1999,Acta A55,543-557)'
_diffrn_orient_matrix_UB_11 0.0154792000
_diffrn_orient_matrix_UB_12 -0.0168155000
_diffrn_orient_matrix_UB_13 0.0431274000
_diffrn_orient_matrix_UB_21 0.0311291000
_diffrn_orient_matrix_UB_22 -0.0718595000
_diffrn_orient_matrix_UB_23 -0.0109647000
_diffrn_orient_matrix_UB_31 0.1063168000
_diffrn_orient_matrix_UB_32 0.0137843000
_diffrn_orient_matrix_UB_33 -0.0089478000
_diffrn_radiation_monochromator mirror
_diffrn_radiation_probe x-ray
_diffrn_radiation_type CuK\a
_diffrn_radiation_wavelength 1.54184
_diffrn_reflns_av_R_equivalents 0.0366
_diffrn_reflns_av_unetI/netI 0.0372
_diffrn_reflns_Laue_measured_fraction_full 0.996
_diffrn_reflns_Laue_measured_fraction_max 0.996
_diffrn_reflns_limit_h_max 16
_diffrn_reflns_limit_h_min -14
_diffrn_reflns_limit_k_max 24
_diffrn_reflns_limit_k_min -24
_diffrn_reflns_limit_l_max 40
_diffrn_reflns_limit_l_min -40
_diffrn_reflns_number 102523
_diffrn_reflns_point_group_measured_fraction_full 0.996
_diffrn_reflns_point_group_measured_fraction_max 0.996
_diffrn_reflns_theta_full 67.079
_diffrn_reflns_theta_max 67.079
_diffrn_reflns_theta_min 3.209
_diffrn_source 'micro-focus sealed X-ray tube'
_diffrn_source_type 'SuperNova (Cu) X-ray Source'
_exptl_absorpt_coefficient_mu 0.378
_exptl_absorpt_correction_T_max 1.00000
_exptl_absorpt_correction_T_min 0.68697
_exptl_absorpt_correction_type multi-scan
_exptl_absorpt_process_details
;
CrysAlisPro 1.171.38.46 (Rigaku Oxford Diffraction, 2015)
Empirical absorption correction using spherical harmonics,
 implemented in SCALE3 ABSPACK scaling algorithm.
;
_exptl_crystal_colour 'clear dark brown'
_exptl_crystal_colour_lustre clear
_exptl_crystal_colour_modifier dark
_exptl_crystal_colour_primary brown
_exptl_crystal_density_diffrn 0.881
_exptl_crystal_description plank
_exptl_crystal_F_000 2792
_exptl_crystal_size_max 0.399
_exptl_crystal_size_mid 0.118
_exptl_crystal_size_min 0.097
_refine_diff_density_max 0.428
_refine_diff_density_min -0.321
_refine_diff_density_rms 0.053
_refine_ls_extinction_method none
_refine_ls_goodness_of_fit_ref 1.026
_refine_ls_hydrogen_treatment mixed
_refine_ls_matrix_type full
_refine_ls_number_parameters 2226
_refine_ls_number_reflns 34648
_refine_ls_number_restraints 1489
_refine_ls_restrained_S_all 1.019
_refine_ls_R_factor_all 0.0797
_refine_ls_R_factor_gt 0.0687
_refine_ls_shift/su_max 0.001
_refine_ls_shift/su_mean 0.000
_refine_ls_structure_factor_coef Fsqd
_refine_ls_weighting_details 'w=1/[\s^2^(Fo^2^)+(0.0876P)^2^+8.6030P] where P=(Fo^2^+2Fc^2^)/3'
_refine_ls_weighting_scheme calc
_refine_ls_wR_factor_gt 0.1812
_refine_ls_wR_factor_ref 0.1895
_reflns_Friedel_coverage 0.000
_reflns_number_gt 29001
_reflns_number_total 34648
_reflns_threshold_expression 'I > 2\s(I)'
_cod_data_source_file jo8b02907_si_001.cif
_cod_data_source_block compound_8
_cod_database_code 4036031
_shelx_shelxl_version_number 2016/6
_chemical_oxdiff_formula 'C H N'
_shelx_space_group_comment
;
The symmetry employed for this shelxl refinement is uniquely defined
by the following loop, which should always be used as a source of
symmetry information in preference to the above space-group names.
They are only intended as comments.
;
_reflns_odcompleteness_completeness 99.71
_reflns_odcompleteness_iscentric 1
_reflns_odcompleteness_theta 66.97
_olex2_refinement_description
;
1. Fixed Uiso
 At 1.2 times of:
  All C(H) groups
 At 1.5 times of:
  All C(H,H,H) groups, All C(H,H,H,H,H,H) groups
2. Restrained distances
 C190-C189 \\sim C67-C70 \\sim C192-C189 \\sim C68-C67 \\sim C191-C189 \\sim
C69-C67
 with sigma of 0.02
 C189-C63 \\sim C63-C67
 with sigma of 0.02
 C161-C159 \\sim C224-C222 \\sim C162-C159 \\sim C223-C222 \\sim C160-C222
\\sim C160-C159
 with sigma of 0.02
 C159-C156 \\sim C156-C222
 with sigma of 0.02
 C40-C39 \\sim C206-C204 \\sim C205-C204 \\sim C42-C39 \\sim C207-C204 \\sim
C41-C39
 with sigma of 0.02
 C35-C39 \\sim C204-C35
 with sigma of 0.02
 C135-C131 \\sim C212-C131
 with sigma of 0.02
 C142-C139 \\sim C140-C139 \\sim C141-C139 \\sim C211-C208 \\sim C210-C208
\\sim C209-C208
 with sigma of 0.02
 C133-C208 \\sim C139-C133
 with sigma of 0.02
 C227-C225 \\sim C180-C179 \\sim C181-C179 \\sim C226-C225 \\sim C182-C179
\\sim C228-C225
 with sigma of 0.02
 C176-C179 \\sim C225-C176
 with sigma of 0.02
 C121-C117 \\sim C218-C216
 with sigma of 0.02
 C117-C118 \\sim C216-C217 \\sim C215-C115 \\sim C116-C115 \\sim C116-C117
\\sim C215-C216 \\sim C118-
 C119 \\sim C217-C119
 with sigma of 0.02
 C138-C135 \\sim C138-C212 \\sim C136-C135 \\sim C214-C212 \\sim C137-C135
\\sim C213-C212
 with sigma of 0.02
 C201-C200 \\sim C46-C219 \\sim C202-C200 \\sim C44-C219 \\sim C45-C219 \\sim
C203-C200
 with sigma of 0.02
 C37-C43 \\sim C200-C37
 with sigma of 0.02
 C59-C57 \\sim C196-C193 \\sim C193-C194 \\sim C58-C57 \\sim C195-C193 \\sim
C60-C57
 with sigma of 0.02
 C193-C51 \\sim C57-C51
 with sigma of 0.02
3. Uiso/Uaniso restraints and constraints
C218 \\sim C219 \\sim C220 \\sim C121 \\sim C122 \\sim C123 \\sim C124: within
4A with sigma of 0.02 and sigma for terminal atoms of 0.04
C160 \\sim C222 \\sim C223 \\sim C224 \\sim C159 \\sim C161 \\sim C162: within
4A with sigma of 0.02 and sigma for terminal atoms of 0.04
C204 \\sim C205 \\sim C206 \\sim C207 \\sim C39 \\sim C40 \\sim C41 \\sim C42:
within 4A with sigma of 0.02 and sigma for terminal atoms of 0.04
C212 \\sim C213 \\sim C214 \\sim C135 \\sim C136 \\sim C137: within 4A with
sigma of 0.02 and sigma for terminal atoms of 0.04
C208 \\sim C209 \\sim C210 \\sim C211 \\sim C139 \\sim C140 \\sim C141 \\sim
C142: within 4A with sigma of 0.02 and sigma for terminal atoms of 0.04
C225 \\sim C226 \\sim C227 \\sim C228 \\sim C179 \\sim C180 \\sim C181 \\sim
C182: within 4A with sigma of 0.02 and sigma for terminal atoms of 0.04
C115 \\sim C119 \\sim C215 \\sim C216 \\sim C217 \\sim C116 \\sim C117 \\sim
C118: within 4A with sigma of 0.02 and sigma for terminal atoms of 0.04
C200 \\sim C201 \\sim C202 \\sim C203 \\sim C43 \\sim C44 \\sim C45 \\sim C46:
within 4A with sigma of 0.02 and sigma for terminal atoms of 0.04
C193 \\sim C194 \\sim C195 \\sim C196 \\sim C57 \\sim C58 \\sim C59 \\sim C60:
within 4A with sigma of 0.02 and sigma for terminal atoms of 0.04
4. Others
 Sof(C197)=Sof(H19D)=Sof(H19E)=Sof(H19F)=Sof(C198)=Sof(H19J)=Sof(H19K)=
 Sof(H19L)=Sof(C199)=Sof(H19G)=Sof(H19H)=Sof(H19I)=1-FVAR(1)
 Sof(C54)=Sof(H54A)=Sof(H54B)=Sof(H54C)=Sof(C55)=Sof(H55A)=Sof(H55B)=Sof(H55C)=
 Sof(C56)=Sof(H56A)=Sof(H56B)=Sof(H56C)=FVAR(1)
 Sof(C116)=Sof(H116)=Sof(C117)=Sof(C118)=Sof(H118)=Sof(C121)=Sof(C122)=
 Sof(H12J)=Sof(H12K)=Sof(H12L)=Sof(C123)=Sof(H12P)=Sof(H12Q)=Sof(H12R)=
 Sof(C124)=Sof(H12O)=Sof(H12M)=Sof(H12N)=1-FVAR(2)
 Sof(C215)=Sof(H215)=Sof(C216)=Sof(C217)=Sof(H217)=Sof(C218)=Sof(C219)=
 Sof(H21A)=Sof(H21B)=Sof(H21C)=Sof(C220)=Sof(H22G)=Sof(H22H)=Sof(H22I)=
 Sof(C221)=Sof(H22D)=Sof(H22E)=Sof(H22F)=FVAR(2)
 Sof(C189)=Sof(C190)=Sof(H19P)=Sof(H19Q)=Sof(H19R)=Sof(C191)=Sof(H19M)=
 Sof(H19N)=Sof(H19O)=Sof(C192)=Sof(H19A)=Sof(H19B)=Sof(H19C)=1-FVAR(3)
 Sof(C67)=Sof(C68)=Sof(H68A)=Sof(H68B)=Sof(H68C)=Sof(C69)=Sof(H69A)=Sof(H69B)=
 Sof(H69C)=Sof(C70)=Sof(H70A)=Sof(H70B)=Sof(H70C)=FVAR(3)
 Sof(H16A)=Sof(H16B)=Sof(H16C)=Sof(C159)=Sof(C161)=Sof(H16G)=Sof(H16H)=
 Sof(H16I)=Sof(C162)=Sof(H16J)=Sof(H16K)=Sof(H16L)=1-FVAR(4)
 Sof(H7)=Sof(H10)=Sof(H13)=Sof(C222)=Sof(C223)=Sof(H22M)=Sof(H22N)=Sof(H22O)=
 Sof(C224)=Sof(H22J)=Sof(H22K)=Sof(H22L)=FVAR(4)
 Sof(C204)=Sof(C205)=Sof(H20D)=Sof(H20E)=Sof(H20F)=Sof(C206)=Sof(H20M)=
 Sof(H20N)=Sof(H20O)=Sof(C207)=Sof(H20J)=Sof(H20K)=Sof(H20L)=1-FVAR(5)
 Sof(C39)=Sof(C40)=Sof(H40A)=Sof(H40B)=Sof(H40C)=Sof(C41)=Sof(H41A)=Sof(H41B)=
 Sof(H41C)=Sof(C42)=Sof(H42A)=Sof(H42B)=Sof(H42C)=FVAR(5)
 Sof(H1)=Sof(H3)=Sof(H5)=Sof(C212)=Sof(C213)=Sof(H21G)=Sof(H21H)=Sof(H21I)=
 Sof(C214)=Sof(H21D)=Sof(H21E)=Sof(H21F)=1-FVAR(6)
 Sof(H13A)=Sof(H13B)=Sof(H13C)=Sof(C135)=Sof(C136)=Sof(H13J)=Sof(H13K)=
 Sof(H13L)=Sof(C137)=Sof(H13G)=Sof(H13H)=Sof(H13I)=FVAR(6)
 Sof(C208)=Sof(C209)=Sof(H20P)=Sof(H20Q)=Sof(H20R)=Sof(C210)=Sof(H21M)=
 Sof(H21N)=Sof(H21O)=Sof(C211)=Sof(H21J)=Sof(H21K)=Sof(H21L)=1-FVAR(7)
 Sof(C139)=Sof(C140)=Sof(H14G)=Sof(H14H)=Sof(H14I)=Sof(C141)=Sof(H14D)=
 Sof(H14E)=Sof(H14F)=Sof(C142)=Sof(H14A)=Sof(H14B)=Sof(H14C)=FVAR(7)
 Sof(C225)=Sof(C226)=Sof(H22S)=Sof(H22T)=Sof(H22U)=Sof(C227)=Sof(H22P)=
 Sof(H22Q)=Sof(H22R)=Sof(C228)=Sof(H22A)=Sof(H22B)=Sof(H22C)=1-FVAR(8)
 Sof(C179)=Sof(C180)=Sof(H18A)=Sof(H18B)=Sof(H18C)=Sof(C181)=Sof(H18D)=
 Sof(H18E)=Sof(H18F)=Sof(C182)=Sof(H18G)=Sof(H18H)=Sof(H18I)=FVAR(8)
 Sof(C43)=Sof(C44)=Sof(H44A)=Sof(H44B)=Sof(H44C)=Sof(C45)=Sof(H45A)=Sof(H45B)=
 Sof(H45C)=Sof(C46)=Sof(H46A)=Sof(H46B)=Sof(H46C)=1-FVAR(9)
 Sof(C200)=Sof(C201)=Sof(H20S)=Sof(H20T)=Sof(H20U)=Sof(C202)=Sof(H20G)=
 Sof(H20H)=Sof(H20I)=Sof(C203)=Sof(H20A)=Sof(H20B)=Sof(H20C)=FVAR(9)
 Sof(C193)=Sof(C194)=Sof(H19V)=Sof(H19W)=Sof(H19X)=Sof(C195)=Sof(H)=Sof(H19Y)=
 Sof(HA)=Sof(C196)=Sof(H19S)=Sof(H19T)=Sof(H19U)=1-FVAR(10)
 Sof(C57)=Sof(C58)=Sof(H58A)=Sof(H58B)=Sof(H58C)=Sof(C59)=Sof(H59A)=Sof(H59B)=
 Sof(H59C)=Sof(C60)=Sof(H60A)=Sof(H60B)=Sof(H60C)=FVAR(10)
5.a Aromatic/amide H refined with riding coordinates:
 C8(H8A), C9(H9), C11(H11), C12(H12), C15(H15), C16(H16), C20(H20), C21(H21),
 C25(H25), C26(H26), C30(H30), C31(H31), C34(H34), C36(H36), C38(H38), C48(H48),
  C50(H50), C52(H52), C62(H62), C64(H64), C66(H66), C76(H76), C77(H77),
 C79(H79), C80(H80), C83(H83), C84(H84), C88(H88), C89(H89), C93(H93), C94(H94),
  C98(H98), C99(H99), C102(H102), C104(H104), C106(H106), C120(H120),
 C130(H130), C132(H132), C134(H134), C144(H144), C145(H145), C147(H147),
 C148(H148), C154(H154), C155(H155), C157(H157), C158(H158), C164(H164),
 C165(H165), C167(H167), C168(H168), C174(H174), C175(H175), C177(H177),
 C178(H178), C215(H215), C217(H217), C183(H183), C184(H184), C185(H185),
 C186(H186), C187(H187), C188(H188), C116(H116), C118(H118)
5.b Idealised Me refined with riding coordinates:
 C138(H13A,H13B,H13C), C138(H1,H3,H5)
5.c Idealised Me refined as rotating group:
 C72(H72A,H72B,H72C), C73(H73A,H73B,H73C), C74(H74A,H74B,H74C), C108(H10A,H10B,
 H10C), C109(H10D,H10E,H10F), C110(H11D,H11E,H11F), C112(H11J,H11K,H11L),
 C113(H11G,H11H,H11I), C114(H11A,H11B,H11C), C126(H12D,H12E,H12F), C127(H12A,
 H12B,H12C), C128(H12G,H12H,H12I), C150(H15D,H15E,H15F), C151(H15G,H15H,H15I),
 C152(H15A,H15B,H15C), C160(H16A,H16B,H16C), C160(H7,H10,H13), C170(H17G,H17H,
 H17I), C171(H17A,H17B,H17C), C172(H17D,H17E,H17F), C190(H19P,H19Q,H19R),
 C191(H19M,H19N,H19O), C192(H19A,H19B,H19C), C194(H19V,H19W,H19X), C195(H,H19Y,
 HA), C196(H19S,H19T,H19U), C197(H19D,H19E,H19F), C198(H19J,H19K,H19L),
 C199(H19G,H19H,H19I), C201(H20S,H20T,H20U), C202(H20G,H20H,H20I), C203(H20A,
 H20B,H20C), C205(H20D,H20E,H20F), C206(H20M,H20N,H20O), C207(H20J,H20K,H20L),
 C209(H20P,H20Q,H20R), C210(H21M,H21N,H21O), C211(H21J,H21K,H21L), C213(H21G,
 H21H,H21I), C214(H21D,H21E,H21F), C219(H21A,H21B,H21C), C220(H22G,H22H,H22I),
 C221(H22D,H22E,H22F), C223(H22M,H22N,H22O), C224(H22J,H22K,H22L), C226(H22S,
 H22T,H22U), C227(H22P,H22Q,H22R), C228(H22A,H22B,H22C), C40(H40A,H40B,H40C),
 C41(H41A,H41B,H41C), C42(H42A,H42B,H42C), C44(H44A,H44B,H44C), C45(H45A,H45B,
 H45C), C46(H46A,H46B,H46C), C54(H54A,H54B,H54C), C55(H55A,H55B,H55C), C56(H56A,
 H56B,H56C), C58(H58A,H58B,H58C), C59(H59A,H59B,H59C), C60(H60A,H60B,H60C),
 C68(H68A,H68B,H68C), C69(H69A,H69B,H69C), C70(H70A,H70B,H70C), C122(H12J,H12K,
 H12L), C123(H12P,H12Q,H12R), C124(H12O,H12M,H12N), C136(H13J,H13K,H13L),
 C137(H13G,H13H,H13I), C140(H14G,H14H,H14I), C141(H14D,H14E,H14F), C142(H14A,
 H14B,H14C), C161(H16G,H16H,H16I), C162(H16J,H16K,H16L), C180(H18A,H18B,H18C),
 C181(H18D,H18E,H18F), C182(H18G,H18H,H18I)
;
_olex2_submission_special_instructions 'No special instructions were received'
_oxdiff_exptl_absorpt_empirical_details
;
Empirical correction (ABSPACK) includes:
- Absorption correction using spherical harmonics
- Frame scaling
- Detector area scaling
;
_oxdiff_exptl_absorpt_empirical_full_max 1.888
_oxdiff_exptl_absorpt_empirical_full_min 0.254

loop_
_space_group_symop_operation_xyz
'x, y, z'
'-x, -y, -z'

loop_
_atom_site_label
_atom_site_type_symbol
_atom_site_fract_x
_atom_site_fract_y
_atom_site_fract_z
_atom_site_U_iso_or_equiv
_atom_site_adp_type
_atom_site_occupancy
_atom_site_site_symmetry_order
_atom_site_calc_flag
_atom_site_refinement_flags_posn
_atom_site_refinement_flags_adp
_atom_site_refinement_flags_occupancy
_atom_site_disorder_assembly
_atom_site_disorder_group
N1 N 0.60796(12) 0.30014(8) 0.25977(5) 0.0214(3) Uani 1 1 d . . . . .
N2 N 0.69464(12) 0.27690(8) 0.17865(5) 0.0218(3) Uani 1 1 d . . . . .
H2 H 0.675(3) 0.311(2) 0.1952(12) 0.089(13) Uiso 1 1 d . . . . .
N3 N 0.70276(12) 0.41608(8) 0.16770(5) 0.0202(3) Uani 1 1 d . . . . .
N4 N 0.60713(12) 0.44027(8) 0.24731(5) 0.0212(3) Uani 1 1 d . . . . .
H4 H 0.632(2) 0.4069(15) 0.2320(9) 0.046(8) Uiso 1 1 d . . . . .
N5 N 0.20989(12) 0.65495(8) 0.27009(5) 0.0231(4) Uani 1 1 d . . . . .
N6 N 0.16135(13) 0.73389(8) 0.20309(5) 0.0236(4) Uani 1 1 d . . . . .
H6 H 0.164(3) 0.7413(17) 0.2285(11) 0.071(11) Uiso 1 1 d . . . . .
N7 N 0.17485(13) 0.85011(8) 0.24849(5) 0.0264(4) Uani 1 1 d . . . . .
N8 N 0.21794(14) 0.77065(8) 0.31627(5) 0.0259(4) Uani 1 1 d . . . . .
H8 H 0.216(3) 0.7542(18) 0.2923(12) 0.080(12) Uiso 1 1 d . . . . .
C1 C 0.36177(14) 0.43017(9) 0.46862(6) 0.0210(4) Uani 1 1 d . . . . .
C2 C 0.29101(14) 0.48467(9) 0.47486(6) 0.0210(4) Uani 1 1 d . . . . .
C3 C 0.24099(15) 0.49750(9) 0.51264(6) 0.0211(4) Uani 1 1 d . . . . .
C4 C 0.26444(15) 0.45646(9) 0.54454(6) 0.0215(4) Uani 1 1 d . . . . .
C5 C 0.33825(15) 0.40331(9) 0.53867(6) 0.0210(4) Uani 1 1 d . . . . .
C6 C 0.38557(15) 0.38963(9) 0.50056(6) 0.0216(4) Uani 1 1 d . . . . .
C7 C 0.41013(15) 0.41672(9) 0.42773(6) 0.0217(4) Uani 1 1 d . . . . .
C8 C 0.50776(15) 0.42261(10) 0.41709(6) 0.0240(4) Uani 1 1 d . . . . .
H8A H 0.545234 0.433031 0.436023 0.029 Uiso 1 1 calc R . . . .
C9 C 0.54998(15) 0.41309(10) 0.37848(6) 0.0240(4) Uani 1 1 d . . . . .
H9 H 0.615192 0.418002 0.371691 0.029 Uiso 1 1 calc R . . . .
C10 C 0.49580(15) 0.39626(9) 0.34980(6) 0.0226(4) Uani 1 1 d . . . . .
C11 C 0.39841(16) 0.38972(10) 0.36050(6) 0.0251(4) Uani 1 1 d . . . . .
H11 H 0.361303 0.378327 0.341686 0.030 Uiso 1 1 calc R . . . .
C12 C 0.35609(15) 0.39998(10) 0.39885(6) 0.0246(4) Uani 1 1 d . . . . .
H12 H 0.290636 0.395673 0.405510 0.030 Uiso 1 1 calc R . . . .
C13 C 0.54311(14) 0.38494(10) 0.30844(5) 0.0217(4) Uani 1 1 d . . . . .
C14 C 0.56516(14) 0.32036(10) 0.29632(6) 0.0217(4) Uani 1 1 d . . . . .
C15 C 0.54668(16) 0.26399(10) 0.32077(6) 0.0258(4) Uani 1 1 d . . . . .
H15 H 0.519428 0.264402 0.347013 0.031 Uiso 1 1 calc R . . . .
C16 C 0.57586(16) 0.21085(10) 0.29886(6) 0.0259(4) Uani 1 1 d . . . . .
H16 H 0.571848 0.167789 0.306914 0.031 Uiso 1 1 calc R . . . .
C17 C 0.61482(15) 0.23341(10) 0.26025(6) 0.0228(4) Uani 1 1 d . . . . .
C18 C 0.64902(15) 0.19284(10) 0.22836(6) 0.0235(4) Uani 1 1 d . . . . .
C19 C 0.68430(15) 0.21383(10) 0.19063(6) 0.0239(4) Uani 1 1 d . . . . .
C20 C 0.71325(17) 0.17303(10) 0.15719(6) 0.0290(5) Uani 1 1 d . . . . .
H20 H 0.714258 0.128008 0.156994 0.035 Uiso 1 1 calc R . . . .
C21 C 0.73884(17) 0.21155(10) 0.12599(6) 0.0292(5) Uani 1 1 d . . . . .
H21 H 0.759563 0.197863 0.100366 0.035 Uiso 1 1 calc R . . . .
C22 C 0.72844(15) 0.27719(10) 0.13932(6) 0.0234(4) Uani 1 1 d . . . . .
C23 C 0.74963(14) 0.33239(10) 0.11634(6) 0.0224(4) Uani 1 1 d . . . . .
C24 C 0.74017(14) 0.39611(10) 0.13056(5) 0.0199(4) Uani 1 1 d . . . . .
C25 C 0.76587(14) 0.45197(10) 0.10690(5) 0.0212(4) Uani 1 1 d . . . . .
H25 H 0.793886 0.451478 0.080763 0.025 Uiso 1 1 calc R . . . .
C26 C 0.74200(14) 0.50450(10) 0.12946(6) 0.0222(4) Uani 1 1 d . . . . .
H26 H 0.750861 0.547182 0.121993 0.027 Uiso 1 1 calc R . . . .
C27 C 0.69983(14) 0.48261(9) 0.16766(6) 0.0214(4) Uani 1 1 d . . . . .
C28 C 0.65629(15) 0.52397(10) 0.19829(6) 0.0228(4) Uani 1 1 d . . . . .
C29 C 0.61170(15) 0.50357(10) 0.23465(6) 0.0232(4) Uani 1 1 d . . . . .
C30 C 0.56479(17) 0.54499(10) 0.26605(6) 0.0297(5) Uani 1 1 d . . . . .
H30 H 0.556860 0.590308 0.265472 0.036 Uiso 1 1 calc R . . . .
C31 C 0.53419(17) 0.50656(10) 0.29659(6) 0.0284(5) Uani 1 1 d . . . . .
H31 H 0.501569 0.520647 0.320765 0.034 Uiso 1 1 calc R . . . .
C32 C 0.56111(15) 0.44007(10) 0.28498(6) 0.0233(4) Uani 1 1 d . . . . .
C33 C 0.64329(15) 0.12118(10) 0.23406(6) 0.0240(4) Uani 1 1 d . . . . .
C34 C 0.71079(17) 0.08172(11) 0.25319(7) 0.0332(5) Uani 1 1 d . . . . .
H34 H 0.760361 0.100035 0.262798 0.040 Uiso 1 1 calc R . . . .
C35 C 0.70597(19) 0.01502(12) 0.25834(9) 0.0435(6) Uani 1 1 d D . . . .
C36 C 0.6313(2) -0.01067(11) 0.24318(9) 0.0443(6) Uani 1 1 d . . . . .
H36 H 0.627874 -0.055239 0.245865 0.053 Uiso 1 1 calc R . . . .
C37 C 0.56168(19) 0.02754(11) 0.22423(8) 0.0372(5) Uani 1 1 d D . . . .
C38 C 0.56902(17) 0.09400(10) 0.22007(6) 0.0291(5) Uani 1 1 d . . . . .
H38 H 0.523004 0.120698 0.207615 0.035 Uiso 1 1 calc R . . . .
C47 C 0.77818(15) 0.32278(10) 0.07306(6) 0.0243(4) Uani 1 1 d . . . . .
C48 C 0.86033(17) 0.28201(10) 0.05831(6) 0.0311(5) Uani 1 1 d . . . . .
H48 H 0.901664 0.261935 0.075564 0.037 Uiso 1 1 calc R . . . .
C49 C 0.88204(19) 0.27058(11) 0.01793(7) 0.0365(5) Uani 1 1 d . . . . .
C50 C 0.8195(2) 0.30280(12) -0.00703(7) 0.0391(6) Uani 1 1 d . . . . .
H50 H 0.832541 0.295126 -0.033920 0.047 Uiso 1 1 calc R . . . .
C51 C 0.73867(18) 0.34589(12) 0.00651(7) 0.0359(5) Uani 1 1 d D . . . .
C52 C 0.71853(16) 0.35427(11) 0.04682(6) 0.0288(5) Uani 1 1 d . . . . .
H52 H 0.663557 0.381726 0.056659 0.035 Uiso 1 1 calc R . . . .
C53 C 0.9684(3) 0.22259(13) 0.00124(9) 0.0593(9) Uani 1 1 d . . . . .
C61 C 0.65289(15) 0.59615(10) 0.19043(5) 0.0225(4) Uani 1 1 d . . . . .
C62 C 0.73659(16) 0.62575(10) 0.18785(6) 0.0269(4) Uani 1 1 d . . . . .
H62 H 0.794444 0.601075 0.192553 0.032 Uiso 1 1 calc R . . . .
C63 C 0.73631(17) 0.69183(10) 0.17834(7) 0.0310(5) Uani 1 1 d D . . . .
C64 C 0.64847(16) 0.72705(10) 0.17141(6) 0.0271(4) Uani 1 1 d . . . . .
H64 H 0.647207 0.771138 0.164920 0.032 Uiso 1 1 calc R . . . .
C65 C 0.56287(16) 0.69937(10) 0.17376(6) 0.0267(4) Uani 1 1 d . . . . .
C66 C 0.56641(15) 0.63303(10) 0.18386(6) 0.0248(4) Uani 1 1 d . . . . .
H66 H 0.509691 0.613361 0.186213 0.030 Uiso 1 1 calc R . . . .
C71 C 0.46655(18) 0.73927(11) 0.16623(7) 0.0362(5) Uani 1 1 d . . . . .
C72 C 0.4831(3) 0.80338(18) 0.14409(13) 0.0809(12) Uani 1 1 d . . . . .
H72A H 0.518283 0.828536 0.159055 0.121 Uiso 1 1 calc GR . . . .
H72B H 0.421562 0.827653 0.140513 0.121 Uiso 1 1 calc GR . . . .
H72C H 0.519788 0.794082 0.118831 0.121 Uiso 1 1 calc GR . . . .
C73 C 0.4076(2) 0.75685(19) 0.20548(10) 0.0659(9) Uani 1 1 d . . . . .
H73A H 0.395902 0.717733 0.220229 0.099 Uiso 1 1 calc GR . . . .
H73B H 0.346696 0.781238 0.201082 0.099 Uiso 1 1 calc GR . . . .
H73C H 0.442761 0.782722 0.220000 0.099 Uiso 1 1 calc GR . . . .
C74 C 0.4095(2) 0.70123(15) 0.14266(11) 0.0621(9) Uani 1 1 d . . . . .
H74A H 0.448624 0.687511 0.118580 0.093 Uiso 1 1 calc GR . . . .
H74B H 0.352037 0.728281 0.136694 0.093 Uiso 1 1 calc GR . . . .
H74C H 0.391513 0.663670 0.157686 0.093 Uiso 1 1 calc GR . . . .
C75 C 0.27152(15) 0.52981(9) 0.44074(6) 0.0218(4) Uani 1 1 d . . . . .
C76 C 0.34468(15) 0.56445(9) 0.42289(6) 0.0233(4) Uani 1 1 d . . . . .
H76 H 0.404879 0.559136 0.432203 0.028 Uiso 1 1 calc R . . . .
C77 C 0.32932(15) 0.60673(10) 0.39147(6) 0.0238(4) Uani 1 1 d . . . . .
H77 H 0.378581 0.630368 0.380366 0.029 Uiso 1 1 calc R . . . .
C78 C 0.24087(16) 0.61409(9) 0.37641(6) 0.0240(4) Uani 1 1 d . . . . .
C79 C 0.16743(16) 0.57945(10) 0.39400(6) 0.0264(4) Uani 1 1 d . . . . .
H79 H 0.107784 0.584049 0.384243 0.032 Uiso 1 1 calc R . . . .
C80 C 0.18239(15) 0.53803(10) 0.42602(6) 0.0254(4) Uani 1 1 d . . . . .
H80 H 0.132373 0.515572 0.437738 0.031 Uiso 1 1 calc R . . . .
C81 C 0.22718(15) 0.65691(10) 0.34092(6) 0.0249(4) Uani 1 1 d . . . . .
C82 C 0.22632(15) 0.62543(10) 0.30551(6) 0.0237(4) Uani 1 1 d . . . . .
C83 C 0.24475(16) 0.55556(10) 0.30062(6) 0.0280(5) Uani 1 1 d . . . . .
H83 H 0.257772 0.524519 0.320154 0.034 Uiso 1 1 calc R . . . .
C84 C 0.23957(17) 0.54398(10) 0.26273(6) 0.0283(5) Uani 1 1 d . . . . .
H84 H 0.249118 0.503409 0.250975 0.034 Uiso 1 1 calc R . . . .
C85 C 0.21643(15) 0.60607(10) 0.24355(6) 0.0243(4) Uani 1 1 d . . . . .
C86 C 0.19872(15) 0.61411(10) 0.20413(6) 0.0251(4) Uani 1 1 d . . . . .
C87 C 0.17087(15) 0.67443(10) 0.18604(6) 0.0253(4) Uani 1 1 d . . . . .
C88 C 0.15192(16) 0.68455(11) 0.14598(6) 0.0290(5) Uani 1 1 d . . . . .
H88 H 0.153104 0.652297 0.127572 0.035 Uiso 1 1 calc R . . . .
C89 C 0.13194(16) 0.74962(11) 0.13975(6) 0.0289(5) Uani 1 1 d . . . . .
H89 H 0.116223 0.769983 0.116358 0.035 Uiso 1 1 calc R . . . .
C90 C 0.13934(14) 0.78142(10) 0.17555(6) 0.0240(4) Uani 1 1 d . . . . .
C91 C 0.13159(15) 0.84864(10) 0.18068(6) 0.0262(4) Uani 1 1 d . . . . .
C92 C 0.15010(15) 0.87990(10) 0.21401(6) 0.0262(4) Uani 1 1 d . . . . .
C93 C 0.14841(18) 0.94931(11) 0.21701(7) 0.0330(5) Uani 1 1 d . . . . .
H93 H 0.133233 0.980426 0.197781 0.040 Uiso 1 1 calc R . . . .
C94 C 0.17276(17) 0.96095(10) 0.25267(7) 0.0317(5) Uani 1 1 d . . . . .
H94 H 0.178453 1.001410 0.262589 0.038 Uiso 1 1 calc R . . . .
C95 C 0.18840(16) 0.89853(10) 0.27262(6) 0.0270(4) Uani 1 1 d . . . . .
C96 C 0.21086(16) 0.89022(10) 0.31143(6) 0.0284(5) Uani 1 1 d . . . . .
C97 C 0.21999(16) 0.83011(10) 0.33188(6) 0.0278(5) Uani 1 1 d . . . . .
C98 C 0.22634(18) 0.82110(11) 0.37324(7) 0.0326(5) Uani 1 1 d . . . . .
H98 H 0.230008 0.853527 0.390978 0.039 Uiso 1 1 calc R . . . .
C99 C 0.22601(18) 0.75678(11) 0.38173(6) 0.0318(5) Uani 1 1 d . . . . .
H99 H 0.228012 0.737165 0.406517 0.038 Uiso 1 1 calc R . . . .
C100 C 0.22203(16) 0.72418(10) 0.34571(6) 0.0264(4) Uani 1 1 d . . . . .
C101 C 0.21227(15) 0.55458(10) 0.17935(6) 0.0250(4) Uani 1 1 d . . . . .
C102 C 0.30434(15) 0.52184(10) 0.16885(6) 0.0245(4) Uani 1 1 d . . . . .
H102 H 0.357463 0.536935 0.177756 0.029 Uiso 1 1 calc R . . . .
C103 C 0.31912(15) 0.46731(10) 0.14547(6) 0.0239(4) Uani 1 1 d . . . . .
C104 C 0.23811(15) 0.44504(10) 0.13299(6) 0.0245(4) Uani 1 1 d . . . . .
H104 H 0.246937 0.408206 0.117459 0.029 Uiso 1 1 calc R . . . .
C105 C 0.14437(15) 0.47624(10) 0.14305(6) 0.0253(4) Uani 1 1 d . . . . .
C106 C 0.13287(15) 0.53127(10) 0.16617(6) 0.0255(4) Uani 1 1 d . . . . .
H106 H 0.070955 0.553014 0.173001 0.031 Uiso 1 1 calc R . . . .
C107 C 0.42246(15) 0.43285(10) 0.13459(6) 0.0268(4) Uani 1 1 d . . . . .
C108 C 0.49095(16) 0.48194(11) 0.11837(7) 0.0322(5) Uani 1 1 d . . . . .
H10A H 0.467763 0.503829 0.095585 0.048 Uiso 1 1 calc GR . . . .
H10B H 0.554825 0.459544 0.111176 0.048 Uiso 1 1 calc GR . . . .
H10C H 0.493322 0.513322 0.138163 0.048 Uiso 1 1 calc GR . . . .
C109 C 0.45731(17) 0.39907(12) 0.17196(7) 0.0347(5) Uani 1 1 d . . . . .
H10D H 0.457175 0.431059 0.191653 0.052 Uiso 1 1 calc GR . . . .
H10E H 0.521932 0.377260 0.165688 0.052 Uiso 1 1 calc GR . . . .
H10F H 0.414529 0.367824 0.181814 0.052 Uiso 1 1 calc GR . . . .
C110 C 0.42674(17) 0.38083(11) 0.10346(7) 0.0342(5) Uani 1 1 d . . . . .
H11D H 0.384815 0.348972 0.113118 0.051 Uiso 1 1 calc GR . . . .
H11E H 0.492158 0.359981 0.097963 0.051 Uiso 1 1 calc GR . . . .
H11F H 0.405918 0.400912 0.079761 0.051 Uiso 1 1 calc GR . . . .
C111 C 0.05526(16) 0.45316(11) 0.12870(6) 0.0290(5) Uani 1 1 d . . . . .
C112 C 0.07933(18) 0.39088(13) 0.10499(8) 0.0421(6) Uani 1 1 d . . . . .
H11J H 0.123851 0.398285 0.082022 0.063 Uiso 1 1 calc GR . . . .
H11K H 0.020860 0.378452 0.097096 0.063 Uiso 1 1 calc GR . . . .
H11L H 0.108439 0.356665 0.120923 0.063 Uiso 1 1 calc GR . . . .
C113 C 0.00997(17) 0.50736(13) 0.10237(7) 0.0358(5) Uani 1 1 d . . . . .
H11G H -0.006961 0.546731 0.117083 0.054 Uiso 1 1 calc GR . . . .
H11H H -0.047303 0.494347 0.093729 0.054 Uiso 1 1 calc GR . . . .
H11I H 0.055935 0.514813 0.079883 0.054 Uiso 1 1 calc GR . . . .
C114 C -0.01915(17) 0.44086(12) 0.16421(7) 0.0342(5) Uani 1 1 d . . . . .
H11A H 0.010328 0.409467 0.181762 0.051 Uiso 1 1 calc GR . . . .
H11B H -0.073716 0.424491 0.155291 0.051 Uiso 1 1 calc GR . . . .
H11C H -0.040631 0.480929 0.177807 0.051 Uiso 1 1 calc GR . . . .
C115 C 0.10515(17) 0.89202(11) 0.14660(6) 0.0297(5) Uani 1 1 d D U . . .
C119 C -0.01702(19) 0.95838(11) 0.11336(7) 0.0363(5) Uani 1 1 d D U . . .
C120 C 0.00872(18) 0.91510(10) 0.14333(6) 0.0313(5) Uani 1 1 d . . . . .
H120 H -0.039790 0.901247 0.161639 0.038 Uiso 1 1 calc R . . . .
C125 C -0.1245(2) 0.98196(12) 0.10975(8) 0.0464(7) Uani 1 1 d . . . . .
C126 C -0.1367(3) 1.04912(16) 0.08988(10) 0.0779(12) Uani 1 1 d . . . . .
H12D H -0.107998 1.079312 0.104128 0.117 Uiso 1 1 calc GR . . . .
H12E H -0.204534 1.063776 0.089738 0.117 Uiso 1 1 calc GR . . . .
H12F H -0.105179 1.046538 0.063283 0.117 Uiso 1 1 calc GR . . . .
C127 C -0.1846(2) 0.98811(15) 0.14988(9) 0.0557(8) Uani 1 1 d . . . . .
H12A H -0.185179 0.945823 0.162280 0.084 Uiso 1 1 calc GR . . . .
H12B H -0.249895 1.006299 0.146784 0.084 Uiso 1 1 calc GR . . . .
H12C H -0.156865 1.016114 0.165974 0.084 Uiso 1 1 calc GR . . . .
C128 C -0.1631(3) 0.9330(2) 0.08506(15) 0.0937(16) Uani 1 1 d . . . . .
H12G H -0.129686 0.933007 0.058771 0.141 Uiso 1 1 calc GR . . . .
H12H H -0.231384 0.945094 0.084231 0.141 Uiso 1 1 calc GR . . . .
H12I H -0.152510 0.890243 0.096683 0.141 Uiso 1 1 calc GR . . . .
C129 C 0.21560(19) 0.95047(10) 0.33375(7) 0.0333(5) Uani 1 1 d . . . . .
C130 C 0.1306(2) 0.99047(12) 0.34521(8) 0.0412(6) Uani 1 1 d . . . . .
H130 H 0.071840 0.978691 0.339656 0.049 Uiso 1 1 calc R . . . .
C131 C 0.1315(2) 1.04821(12) 0.36496(8) 0.0482(7) Uani 1 1 d D . . . .
C132 C 0.2200(2) 1.06501(12) 0.37210(8) 0.0451(6) Uani 1 1 d . . . . .
H132 H 0.221255 1.103761 0.384940 0.054 Uiso 1 1 calc R . . . .
C133 C 0.3078(2) 1.02638(11) 0.36088(7) 0.0411(6) Uani 1 1 d D . . . .
C134 C 0.3037(2) 0.96815(11) 0.34210(7) 0.0369(5) Uani 1 1 d . . . . .
H134 H 0.360729 0.940638 0.335025 0.044 Uiso 1 1 calc R . . . .
C138 C 0.0479(3) 1.15034(17) 0.39923(13) 0.0851(12) Uani 1 1 d D . . . .
H13A H 0.070360 1.140378 0.424371 0.128 Uiso 0.64(2) 1 calc R . P A 1
H13B H -0.013552 1.177256 0.402848 0.128 Uiso 0.64(2) 1 calc R . P A 1
H13C H 0.094205 1.173108 0.382892 0.128 Uiso 0.64(2) 1 calc R . P A 1
H1 H 0.096819 1.136737 0.416108 0.128 Uiso 0.36(2) 1 calc R . P A 2
H3 H -0.012148 1.165103 0.414979 0.128 Uiso 0.36(2) 1 calc R . P A 2
H5 H 0.067918 1.185229 0.382164 0.128 Uiso 0.36(2) 1 calc R . P A 2
C143 C 0.16217(15) 0.55361(10) 0.51741(5) 0.0219(4) Uani 1 1 d . . . . .
C144 C 0.06592(16) 0.54406(10) 0.52780(6) 0.0255(4) Uani 1 1 d . . . . .
H144 H 0.050837 0.502778 0.535856 0.031 Uiso 1 1 calc R . . . .
C145 C -0.00811(16) 0.59480(11) 0.52641(6) 0.0285(5) Uani 1 1 d . . . . .
H145 H -0.072051 0.586786 0.533310 0.034 Uiso 1 1 calc R . . . .
C146 C 0.01083(16) 0.65786(10) 0.51489(6) 0.0289(5) Uani 1 1 d . . . . .
C147 C 0.10762(17) 0.66782(10) 0.50662(6) 0.0286(5) Uani 1 1 d . . . . .
H147 H 0.122989 0.709595 0.500076 0.034 Uiso 1 1 calc R . . . .
C148 C 0.18173(16) 0.61714(10) 0.50789(6) 0.0257(4) Uani 1 1 d . . . . .
H148 H 0.245848 0.625525 0.502303 0.031 Uiso 1 1 calc R . . . .
C149 C -0.07351(19) 0.71171(12) 0.51119(9) 0.0419(6) Uani 1 1 d . . . . .
C150 C -0.1374(2) 0.72011(14) 0.55053(11) 0.0575(8) Uani 1 1 d . . . . .
H15D H -0.165214 0.680592 0.557616 0.086 Uiso 1 1 calc GR . . . .
H15E H -0.188409 0.755247 0.548375 0.086 Uiso 1 1 calc GR . . . .
H15F H -0.098964 0.729805 0.570417 0.086 Uiso 1 1 calc GR . . . .
C151 C -0.1340(3) 0.69192(15) 0.48015(12) 0.0728(11) Uani 1 1 d . . . . .
H15G H -0.092635 0.682554 0.455911 0.109 Uiso 1 1 calc GR . . . .
H15H H -0.183628 0.726966 0.475841 0.109 Uiso 1 1 calc GR . . . .
H15I H -0.163528 0.653852 0.489286 0.109 Uiso 1 1 calc GR . . . .
C152 C -0.0376(2) 0.77677(12) 0.49796(10) 0.0541(7) Uani 1 1 d . . . . .
H15A H 0.001526 0.789743 0.516733 0.081 Uiso 1 1 calc GR . . . .
H15B H -0.092283 0.809348 0.496244 0.081 Uiso 1 1 calc GR . . . .
H15C H 0.000468 0.772037 0.472615 0.081 Uiso 1 1 calc GR . . . .
C153 C 0.21089(15) 0.46916(10) 0.58476(6) 0.0235(4) Uani 1 1 d . . . . .
C154 C 0.15658(16) 0.42375(12) 0.60443(6) 0.0314(5) Uani 1 1 d . . . . .
H154 H 0.148603 0.386121 0.591704 0.038 Uiso 1 1 calc R . . . .
C155 C 0.11401(18) 0.43398(14) 0.64296(7) 0.0422(6) Uani 1 1 d . . . . .
H155 H 0.077675 0.402900 0.655510 0.051 Uiso 1 1 calc R . . . .
C156 C 0.12399(18) 0.48917(15) 0.66334(7) 0.0442(7) Uani 1 1 d D . . . .
C157 C 0.17568(19) 0.53502(13) 0.64287(7) 0.0403(6) Uani 1 1 d . . . . .
H157 H 0.182767 0.573033 0.655398 0.048 Uiso 1 1 calc R . . . .
C158 C 0.21707(16) 0.52584(11) 0.60429(6) 0.0296(5) Uani 1 1 d . . . . .
H158 H 0.249671 0.558284 0.591188 0.036 Uiso 1 1 calc R . . . .
C160 C -0.0079(3) 0.54557(19) 0.70995(10) 0.0694(10) Uani 1 1 d D U . . .
H16A H -0.001738 0.587799 0.698101 0.104 Uiso 0.560(11) 1 calc GR . P B 1
H16B H -0.033307 0.550326 0.737242 0.104 Uiso 0.560(11) 1 calc GR . P B 1
H16C H -0.051191 0.524151 0.696649 0.104 Uiso 0.560(11) 1 calc GR . P B 1
H7 H 0.020771 0.585360 0.705356 0.104 Uiso 0.440(11) 1 calc GR . P B 2
H10 H -0.044406 0.546140 0.735677 0.104 Uiso 0.440(11) 1 calc GR . P B 2
H13 H -0.050269 0.541522 0.690425 0.104 Uiso 0.440(11) 1 calc GR . P B 2
C163 C 0.36561(14) 0.36208(10) 0.57333(6) 0.0225(4) Uani 1 1 d . . . . .
C164 C 0.36327(16) 0.29515(10) 0.57438(6) 0.0261(4) Uani 1 1 d . . . . .
H164 H 0.344179 0.275364 0.553113 0.031 Uiso 1 1 calc R . . . .
C165 C 0.38874(17) 0.25736(10) 0.60638(6) 0.0306(5) Uani 1 1 d . . . . .
H165 H 0.387294 0.212570 0.605980 0.037 Uiso 1 1 calc R . . . .
C166 C 0.41651(16) 0.28457(11) 0.63922(6) 0.0297(5) Uani 1 1 d . . . . .
C167 C 0.41782(16) 0.35160(11) 0.63810(6) 0.0278(4) Uani 1 1 d . . . . .
H167 H 0.435225 0.371543 0.659658 0.033 Uiso 1 1 calc R . . . .
C168 C 0.39399(15) 0.38966(10) 0.60584(6) 0.0241(4) Uani 1 1 d . . . . .
H168 H 0.397028 0.434303 0.605938 0.029 Uiso 1 1 calc R . . . .
C169 C 0.4429(2) 0.24419(13) 0.67567(7) 0.0426(6) Uani 1 1 d . . . . .
C170 C 0.4544(4) 0.17152(16) 0.66777(11) 0.1034(18) Uani 1 1 d . . . . .
H17G H 0.393628 0.159352 0.662157 0.155 Uiso 1 1 calc GR . . . .
H17H H 0.473972 0.147610 0.690551 0.155 Uiso 1 1 calc GR . . . .
H17I H 0.502870 0.161751 0.645602 0.155 Uiso 1 1 calc GR . . . .
C171 C 0.5398(2) 0.26094(17) 0.68632(8) 0.0559(8) Uani 1 1 d . . . . .
H17A H 0.588627 0.253623 0.664027 0.084 Uiso 1 1 calc GR . . . .
H17B H 0.558559 0.233826 0.708064 0.084 Uiso 1 1 calc GR . . . .
H17C H 0.532968 0.305876 0.693549 0.084 Uiso 1 1 calc GR . . . .
C172 C 0.3644(2) 0.26054(17) 0.71013(8) 0.0568(8) Uani 1 1 d . . . . .
H17D H 0.357224 0.306496 0.714817 0.085 Uiso 1 1 calc GR . . . .
H17E H 0.382482 0.237012 0.733270 0.085 Uiso 1 1 calc GR . . . .
H17F H 0.304001 0.248431 0.704043 0.085 Uiso 1 1 calc GR . . . .
C173 C 0.45979(15) 0.33112(10) 0.49317(6) 0.0229(4) Uani 1 1 d . . . . .
C174 C 0.44374(16) 0.28108(10) 0.46950(6) 0.0275(4) Uani 1 1 d . . . . .
H174 H 0.387511 0.285056 0.457274 0.033 Uiso 1 1 calc R . . . .
C175 C 0.50969(18) 0.22569(11) 0.46382(7) 0.0332(5) Uani 1 1 d . . . . .
H175 H 0.496690 0.193125 0.447877 0.040 Uiso 1 1 calc R . . . .
C176 C 0.59548(17) 0.21719(11) 0.48137(7) 0.0352(5) Uani 1 1 d D . . . .
C177 C 0.61206(17) 0.26784(11) 0.50408(7) 0.0354(5) Uani 1 1 d . . . . .
H177 H 0.669114 0.264370 0.515726 0.043 Uiso 1 1 calc R . . . .
C178 C 0.54593(16) 0.32369(10) 0.50999(6) 0.0288(5) Uani 1 1 d . . . . .
H178 H 0.559576 0.356669 0.525469 0.035 Uiso 1 1 calc R . . . .
C189 C 0.8303(8) 0.7210(5) 0.1653(2) 0.031(2) Uani 0.425(5) 1 d D . P C 2
C190 C 0.8939(5) 0.6828(4) 0.13191(18) 0.0465(19) Uani 0.425(5) 1 d D . P C 2
H19P H 0.905070 0.637730 0.139647 0.070 Uiso 0.425(5) 1 calc GR . P C 2
H19Q H 0.954903 0.700033 0.126533 0.070 Uiso 0.425(5) 1 calc GR . P C 2
H19R H 0.861596 0.686722 0.108654 0.070 Uiso 0.425(5) 1 calc GR . P C 2
C191 C 0.8149(5) 0.7923(3) 0.1531(3) 0.056(2) Uani 0.425(5) 1 d D . P C 2
H19M H 0.783245 0.796770 0.129647 0.084 Uiso 0.425(5) 1 calc GR . P C 2
H19N H 0.876596 0.808730 0.147954 0.084 Uiso 0.425(5) 1 calc GR . P C 2
H19O H 0.775225 0.816630 0.173861 0.084 Uiso 0.425(5) 1 calc GR . P C 2
C192 C 0.8808(6) 0.7155(4) 0.2027(2) 0.0396(17) Uani 0.425(5) 1 d D . P C 2
H19A H 0.841371 0.740939 0.223053 0.059 Uiso 0.425(5) 1 calc GR . P C 2
H19B H 0.942764 0.731480 0.197202 0.059 Uiso 0.425(5) 1 calc GR . P C 2
H19C H 0.889987 0.670737 0.211181 0.059 Uiso 0.425(5) 1 calc GR . P C 2
C193 C 0.6604(10) 0.3603(8) -0.0205(4) 0.039(3) Uani 0.238(7) 1 d D U P D 2
C194 C 0.589(3) 0.4135(13) -0.0010(11) 0.074(7) Uani 0.238(7) 1 d D U P D 2
H19V H 0.548573 0.395233 0.020275 0.110 Uiso 0.238(7) 1 calc GR . P D 2
H19W H 0.548770 0.433715 -0.019980 0.110 Uiso 0.238(7) 1 calc GR . P D 2
H19X H 0.623007 0.445453 0.008960 0.110 Uiso 0.238(7) 1 calc GR . P D 2
C195 C 0.5949(11) 0.3081(7) -0.0239(5) 0.066(4) Uani 0.238(7) 1 d D U P D 2
H H 0.556225 0.319584 -0.044914 0.099 Uiso 0.238(7) 1 calc GR . P D 2
H19Y H 0.553232 0.304541 0.000399 0.099 Uiso 0.238(7) 1 calc GR . P D 2
HA H 0.633972 0.267021 -0.029374 0.099 Uiso 0.238(7) 1 calc GR . P D 2
C196 C 0.7112(10) 0.3787(9) -0.0599(4) 0.064(4) Uani 0.238(7) 1 d D U P D 2
H19S H 0.772673 0.392361 -0.056449 0.097 Uiso 0.238(7) 1 calc GR . P D 2
H19T H 0.671906 0.413801 -0.071454 0.097 Uiso 0.238(7) 1 calc GR . P D 2
H19U H 0.721404 0.341808 -0.076809 0.097 Uiso 0.238(7) 1 calc GR . P D 2
C197 C 1.0687(7) 0.2482(5) 0.0218(4) 0.073(4) Uani 0.354(7) 1 d . . P E 2
H19D H 1.123978 0.215600 0.017150 0.110 Uiso 0.354(7) 1 calc GR . P E 2
H19E H 1.051762 0.253984 0.049598 0.110 Uiso 0.354(7) 1 calc GR . P E 2
H19F H 1.084184 0.288610 0.009536 0.110 Uiso 0.354(7) 1 calc GR . P E 2
C198 C 1.0005(15) 0.2222(8) -0.0385(5) 0.097(7) Uani 0.354(7) 1 d . . P E 2
H19J H 1.057295 0.190927 -0.043450 0.146 Uiso 0.354(7) 1 calc GR . P E 2
H19K H 1.016219 0.264697 -0.046932 0.146 Uiso 0.354(7) 1 calc GR . P E 2
H19L H 0.950471 0.210610 -0.052723 0.146 Uiso 0.354(7) 1 calc GR . P E 2
C199 C 0.9697(8) 0.1564(4) 0.0210(3) 0.059(3) Uani 0.354(7) 1 d . . P E 2
H19G H 0.914691 0.136558 0.015275 0.089 Uiso 0.354(7) 1 calc GR . P E 2
H19H H 0.966817 0.160942 0.048946 0.089 Uiso 0.354(7) 1 calc GR . P E 2
H19I H 1.028377 0.129541 0.011304 0.089 Uiso 0.354(7) 1 calc GR . P E 2
C200 C 0.4872(8) -0.0049(7) 0.2043(4) 0.032(3) Uani 0.44(2) 1 d D U P F 2
C201 C 0.5328(12) -0.0359(10) 0.1647(5) 0.082(4) Uani 0.44(2) 1 d D U P F 2
H20S H 0.563722 -0.004084 0.148275 0.123 Uiso 0.44(2) 1 calc GR . P F 2
H20T H 0.482837 -0.050681 0.151638 0.123 Uiso 0.44(2) 1 calc GR . P F 2
H20U H 0.579984 -0.072207 0.169492 0.123 Uiso 0.44(2) 1 calc GR . P F 2
C202 C 0.4026(9) 0.0444(5) 0.1938(6) 0.069(3) Uani 0.44(2) 1 d D U P F 2
H20G H 0.376994 0.070487 0.216303 0.104 Uiso 0.44(2) 1 calc GR . P F 2
H20H H 0.352528 0.021555 0.186088 0.104 Uiso 0.44(2) 1 calc GR . P F 2
H20I H 0.425185 0.072037 0.172415 0.104 Uiso 0.44(2) 1 calc GR . P F 2
C203 C 0.4444(16) -0.0543(12) 0.2338(7) 0.066(5) Uani 0.44(2) 1 d D U P F 2
H20A H 0.494808 -0.087917 0.239444 0.099 Uiso 0.44(2) 1 calc GR . P F 2
H20B H 0.394977 -0.073232 0.222641 0.099 Uiso 0.44(2) 1 calc GR . P F 2
H20C H 0.416547 -0.032578 0.257666 0.099 Uiso 0.44(2) 1 calc GR . P F 2
C204 C 0.7885(7) -0.0337(4) 0.2725(3) 0.044(2) Uani 0.496(8) 1 d D U P G 2
C205 C 0.8888(9) -0.0136(6) 0.2628(5) 0.054(3) Uani 0.496(8) 1 d D U P G 2
H20D H 0.934915 -0.044851 0.274016 0.081 Uiso 0.496(8) 1 calc GR . P G 2
H20E H 0.890143 0.028515 0.273526 0.081 Uiso 0.496(8) 1 calc GR . P G 2
H20F H 0.905163 -0.011708 0.234739 0.081 Uiso 0.496(8) 1 calc GR . P G 2
C206 C 0.7594(6) -0.0308(5) 0.3167(3) 0.064(2) Uani 0.496(8) 1 d D U P G 2
H20M H 0.805010 -0.059611 0.329759 0.096 Uiso 0.496(8) 1 calc GR . P G 2
H20N H 0.695687 -0.043859 0.322995 0.096 Uiso 0.496(8) 1 calc GR . P G 2
H20O H 0.758989 0.012952 0.325273 0.096 Uiso 0.496(8) 1 calc GR . P G 2
C207 C 0.7932(6) -0.1040(3) 0.2591(3) 0.066(2) Uani 0.496(8) 1 d D U P G 2
H20J H 0.801630 -0.104839 0.230820 0.099 Uiso 0.496(8) 1 calc GR . P G 2
H20K H 0.733932 -0.121007 0.269045 0.099 Uiso 0.496(8) 1 calc GR . P G 2
H20L H 0.846915 -0.130125 0.268956 0.099 Uiso 0.496(8) 1 calc GR . P G 2
C208 C 0.3763(14) 1.0480(9) 0.3850(5) 0.062(5) Uani 0.154(5) 1 d D U P H 2
C209 C 0.3486(16) 1.0636(10) 0.4285(5) 0.060(5) Uani 0.154(5) 1 d D U P H 2
H20P H 0.327599 1.025885 0.442504 0.091 Uiso 0.154(5) 1 calc GR . P H 2
H20Q H 0.296876 1.098973 0.431279 0.091 Uiso 0.154(5) 1 calc GR . P H 2
H20R H 0.403892 1.075795 0.439198 0.091 Uiso 0.154(5) 1 calc GR . P H 2
C210 C 0.398(2) 1.1074(13) 0.3588(8) 0.070(5) Uani 0.154(5) 1 d D U P H 2
H21M H 0.344370 1.141000 0.362492 0.106 Uiso 0.154(5) 1 calc GR . P H 2
H21N H 0.409394 1.094869 0.331659 0.106 Uiso 0.154(5) 1 calc GR . P H 2
H21O H 0.455395 1.123328 0.365807 0.106 Uiso 0.154(5) 1 calc GR . P H 2
C211 C 0.4605(15) 0.9944(11) 0.3750(8) 0.065(5) Uani 0.154(5) 1 d D U P H 2
H21J H 0.519756 1.008762 0.380701 0.097 Uiso 0.154(5) 1 calc GR . P H 2
H21K H 0.465953 0.984655 0.347464 0.097 Uiso 0.154(5) 1 calc GR . P H 2
H21L H 0.448785 0.955908 0.390390 0.097 Uiso 0.154(5) 1 calc GR . P H 2
C212 C 0.0335(10) 1.0918(7) 0.3739(6) 0.070(5) Uani 0.36(2) 1 d D U P A 2
C213 C 0.0012(17) 1.1159(10) 0.3337(7) 0.074(5) Uani 0.36(2) 1 d D U P A 2
H21G H 0.048645 1.141025 0.319994 0.111 Uiso 0.36(2) 1 calc GR . P A 2
H21H H -0.060383 1.142614 0.337966 0.111 Uiso 0.36(2) 1 calc GR . P A 2
H21I H -0.004685 1.079128 0.318209 0.111 Uiso 0.36(2) 1 calc GR . P A 2
C214 C -0.0595(18) 1.0581(10) 0.3881(10) 0.115(7) Uani 0.36(2) 1 d D U P A 2
H21D H -0.055006 1.017163 0.375116 0.173 Uiso 0.36(2) 1 calc GR . P A 2
H21E H -0.116026 1.085696 0.381720 0.173 Uiso 0.36(2) 1 calc GR . P A 2
H21F H -0.064241 1.050661 0.416070 0.173 Uiso 0.36(2) 1 calc GR . P A 2
C215 C 0.1735(7) 0.9224(3) 0.1222(2) 0.0272(16) Uani 0.492(6) 1 d D U P I 2
H215 H 0.238806 0.911957 0.125339 0.033 Uiso 0.492(6) 1 calc R . P I 2
C216 C 0.1482(4) 0.9679(3) 0.09344(16) 0.0270(12) Uani 0.492(6) 1 d D U P I 2
C217 C 0.0511(5) 0.9874(3) 0.0902(3) 0.0308(16) Uani 0.492(6) 1 d D U P I 2
H217 H 0.033072 1.020019 0.072271 0.037 Uiso 0.492(6) 1 calc R . P I 2
C218 C 0.2253(4) 1.0005(3) 0.06654(16) 0.0424(15) Uani 0.492(6) 1 d D U P I 2
C219 C 0.3274(8) 0.9693(6) 0.0693(3) 0.060(2) Uani 0.492(6) 1 d D U P I 2
H21A H 0.339993 0.968549 0.096306 0.090 Uiso 0.492(6) 1 calc GR . P I 2
H21B H 0.372351 0.993933 0.053604 0.090 Uiso 0.492(6) 1 calc GR . P I 2
H21C H 0.335060 0.925546 0.059922 0.090 Uiso 0.492(6) 1 calc GR . P I 2
C220 C 0.2135(6) 1.0732(3) 0.0762(2) 0.069(2) Uani 0.492(6) 1 d . U P I 2
H22G H 0.148195 1.092072 0.073602 0.104 Uiso 0.492(6) 1 calc GR . P I 2
H22H H 0.258014 1.094922 0.058212 0.104 Uiso 0.492(6) 1 calc GR . P I 2
H22I H 0.226816 1.078224 0.102651 0.104 Uiso 0.492(6) 1 calc GR . P I 2
C221 C 0.2048(9) 0.9949(6) 0.0220(3) 0.050(2) Uani 0.492(6) 1 d . . P I 2
H22D H 0.209377 0.949766 0.015368 0.075 Uiso 0.492(6) 1 calc GR . P I 2
H22E H 0.251870 1.015602 0.004710 0.075 Uiso 0.492(6) 1 calc GR . P I 2
H22F H 0.140850 1.015909 0.019014 0.075 Uiso 0.492(6) 1 calc GR . P I 2
C222 C 0.0740(7) 0.4864(6) 0.7074(3) 0.058(3) Uani 0.440(11) 1 d D U P B 2
C223 C 0.0288(8) 0.4241(7) 0.7222(3) 0.064(3) Uani 0.440(11) 1 d D U P B 2
H22M H -0.023358 0.418418 0.707395 0.097 Uiso 0.440(11) 1 calc GR . P B 2
H22N H 0.004185 0.428252 0.749619 0.097 Uiso 0.440(11) 1 calc GR . P B 2
H22O H 0.077459 0.386936 0.718837 0.097 Uiso 0.440(11) 1 calc GR . P B 2
C224 C 0.1616(6) 0.4888(7) 0.73090(19) 0.072(4) Uani 0.440(11) 1 d D U P B 2
H22J H 0.209486 0.452107 0.724224 0.107 Uiso 0.440(11) 1 calc GR . P B 2
H22K H 0.139732 0.487346 0.758627 0.107 Uiso 0.440(11) 1 calc GR . P B 2
H22L H 0.189654 0.528394 0.724393 0.107 Uiso 0.440(11) 1 calc GR . P B 2
C225 C 0.6677(14) 0.1549(8) 0.4837(5) 0.061(6) Uani 0.269(10) 1 d D U P J 2
C226 C 0.6557(13) 0.1195(7) 0.5240(5) 0.082(5) Uani 0.269(10) 1 d D U P J 2
H22S H 0.674661 0.145550 0.543681 0.123 Uiso 0.269(10) 1 calc GR . P J 2
H22T H 0.695926 0.078228 0.522592 0.123 Uiso 0.269(10) 1 calc GR . P J 2
H22U H 0.589032 0.112493 0.530786 0.123 Uiso 0.269(10) 1 calc GR . P J 2
C227 C 0.6530(15) 0.1096(9) 0.4512(7) 0.090(5) Uani 0.269(10) 1 d D U P J 2
H22P H 0.598876 0.086192 0.459841 0.135 Uiso 0.269(10) 1 calc GR . P J 2
H22Q H 0.710498 0.079232 0.445353 0.135 Uiso 0.269(10) 1 calc GR . P J 2
H22R H 0.640445 0.134878 0.427949 0.135 Uiso 0.269(10) 1 calc GR . P J 2
C228 C 0.7717(16) 0.1688(12) 0.4724(8) 0.082(6) Uani 0.269(10) 1 d D U P J 2
H22A H 0.779057 0.185792 0.445922 0.124 Uiso 0.269(10) 1 calc GR . P J 2
H22B H 0.814877 0.129137 0.474166 0.124 Uiso 0.269(10) 1 calc GR . P J 2
H22C H 0.786851 0.200089 0.490035 0.124 Uiso 0.269(10) 1 calc GR . P J 2
C183 C 0.9354(3) 0.17602(17) 0.22562(12) 0.0682(9) Uani 1 1 d . . . . .
H183 H 0.908581 0.169467 0.251508 0.082 Uiso 1 1 calc R . . . .
C184 C 0.9179(3) 0.23513(18) 0.20755(12) 0.0676(9) Uani 1 1 d . . . . .
H184 H 0.878457 0.268868 0.221065 0.081 Uiso 1 1 calc R . . . .
C185 C 0.9582(3) 0.24526(18) 0.16933(13) 0.0733(11) Uani 1 1 d . . . . .
H185 H 0.946452 0.285850 0.157148 0.088 Uiso 1 1 calc R . . . .
C186 C 1.0161(3) 0.1951(2) 0.14912(12) 0.0827(12) Uani 1 1 d . . . . .
H186 H 1.044219 0.201393 0.123399 0.099 Uiso 1 1 calc R . . . .
C187 C 1.0314(3) 0.1343(2) 0.16825(13) 0.0860(12) Uani 1 1 d . . . . .
H187 H 1.068626 0.099367 0.155008 0.103 Uiso 1 1 calc R . . . .
C188 C 0.9922(3) 0.12665(18) 0.20579(13) 0.0821(12) Uani 1 1 d . . . . .
H188 H 1.004243 0.086539 0.218482 0.098 Uiso 1 1 calc R . . . .
C39 C 0.7756(7) -0.0229(4) 0.2863(2) 0.037(2) Uani 0.504(8) 1 d D U P G 1
C40 C 0.7721(7) 0.0087(5) 0.3267(2) 0.072(2) Uani 0.504(8) 1 d D U P G 1
H40A H 0.787904 0.052430 0.322918 0.107 Uiso 0.504(8) 1 calc GR . P G 1
H40B H 0.818105 -0.016141 0.341633 0.107 Uiso 0.504(8) 1 calc GR . P G 1
H40C H 0.708012 0.009326 0.340693 0.107 Uiso 0.504(8) 1 calc GR . P G 1
C41 C 0.7518(5) -0.0920(3) 0.2948(3) 0.063(2) Uani 0.504(8) 1 d D U P G 1
H41A H 0.686296 -0.090839 0.307340 0.094 Uiso 0.504(8) 1 calc GR . P G 1
H41B H 0.795568 -0.113892 0.311786 0.094 Uiso 0.504(8) 1 calc GR . P G 1
H41C H 0.758574 -0.115049 0.270469 0.094 Uiso 0.504(8) 1 calc GR . P G 1
C42 C 0.8750(10) -0.0234(9) 0.2639(5) 0.087(5) Uani 0.504(8) 1 d D U P G 1
H42A H 0.877727 -0.045517 0.239487 0.130 Uiso 0.504(8) 1 calc GR . P G 1
H42B H 0.922302 -0.045651 0.279287 0.130 Uiso 0.504(8) 1 calc GR . P G 1
H42C H 0.888611 0.020577 0.258592 0.130 Uiso 0.504(8) 1 calc GR . P G 1
C43 C 0.4734(10) 0.0018(7) 0.2104(5) 0.061(3) Uani 0.56(2) 1 d D U P F 1
C44 C 0.3823(7) 0.0457(4) 0.2189(5) 0.076(3) Uani 0.56(2) 1 d D U P F 1
H44A H 0.330823 0.027810 0.208521 0.114 Uiso 0.56(2) 1 calc GR . P F 1
H44B H 0.389875 0.087612 0.206889 0.114 Uiso 0.56(2) 1 calc GR . P F 1
H44C H 0.366687 0.050245 0.246898 0.114 Uiso 0.56(2) 1 calc GR . P F 1
C45 C 0.4569(14) -0.0662(8) 0.2276(4) 0.055(3) Uani 0.56(2) 1 d D U P F 1
H45A H 0.442834 -0.063794 0.255794 0.082 Uiso 0.56(2) 1 calc GR . P F 1
H45B H 0.514365 -0.096185 0.220918 0.082 Uiso 0.56(2) 1 calc GR . P F 1
H45C H 0.403312 -0.080862 0.217010 0.082 Uiso 0.56(2) 1 calc GR . P F 1
C46 C 0.5046(11) -0.0074(6) 0.1653(3) 0.076(3) Uani 0.56(2) 1 d D U P F 1
H46A H 0.454862 -0.025579 0.153941 0.114 Uiso 0.56(2) 1 calc GR . P F 1
H46B H 0.564170 -0.036223 0.161253 0.114 Uiso 0.56(2) 1 calc GR . P F 1
H46C H 0.513923 0.034135 0.152985 0.114 Uiso 0.56(2) 1 calc GR . P F 1
C54 C 1.0297(4) 0.1964(2) 0.02945(13) 0.0617(19) Uani 0.646(7) 1 d . . P E 1
H54A H 1.079713 0.164912 0.017126 0.093 Uiso 0.646(7) 1 calc GR . P E 1
H54B H 0.992058 0.175784 0.050573 0.093 Uiso 0.646(7) 1 calc GR . P E 1
H54C H 1.058679 0.230872 0.039706 0.093 Uiso 0.646(7) 1 calc GR . P E 1
C55 C 1.0215(5) 0.2519(3) -0.0356(2) 0.0452(14) Uani 0.646(7) 1 d . . P E 1
H55A H 1.073143 0.220455 -0.046843 0.068 Uiso 0.646(7) 1 calc GR . P E 1
H55B H 1.047842 0.290003 -0.028679 0.068 Uiso 0.646(7) 1 calc GR . P E 1
H55C H 0.976748 0.263702 -0.054516 0.068 Uiso 0.646(7) 1 calc GR . P E 1
C56 C 0.9178(4) 0.1633(2) -0.01597(15) 0.0655(17) Uani 0.646(7) 1 d . . P E 1
H56A H 0.876676 0.180863 -0.035179 0.098 Uiso 0.646(7) 1 calc GR . P E 1
H56B H 0.879796 0.143303 0.005283 0.098 Uiso 0.646(7) 1 calc GR . P E 1
H56C H 0.967565 0.131392 -0.028040 0.098 Uiso 0.646(7) 1 calc GR . P E 1
C57 C 0.6778(4) 0.3858(3) -0.02325(13) 0.0424(12) Uani 0.762(7) 1 d D U P D 1
C58 C 0.6339(4) 0.3374(3) -0.04641(14) 0.0784(17) Uani 0.762(7) 1 d D U P D 1
H58A H 0.684016 0.304056 -0.056581 0.118 Uiso 0.762(7) 1 calc GR . P D 1
H58B H 0.605110 0.359871 -0.067867 0.118 Uiso 0.762(7) 1 calc GR . P D 1
H58C H 0.585134 0.318016 -0.029340 0.118 Uiso 0.762(7) 1 calc GR . P D 1
C59 C 0.7414(3) 0.4248(2) -0.05228(10) 0.0469(12) Uani 0.762(7) 1 d D U P D 1
H59A H 0.762545 0.459269 -0.038657 0.070 Uiso 0.762(7) 1 calc GR . P D 1
H59B H 0.704761 0.443155 -0.072748 0.070 Uiso 0.762(7) 1 calc GR . P D 1
H59C H 0.797008 0.396606 -0.063662 0.070 Uiso 0.762(7) 1 calc GR . P D 1
C60 C 0.5967(6) 0.4333(3) -0.0035(3) 0.0503(16) Uani 0.762(7) 1 d D U P D 1
H60A H 0.553068 0.409955 0.013778 0.075 Uiso 0.762(7) 1 calc GR . P D 1
H60B H 0.562133 0.456586 -0.023211 0.075 Uiso 0.762(7) 1 calc GR . P D 1
H60C H 0.623456 0.463612 0.011380 0.075 Uiso 0.762(7) 1 calc GR . P D 1
C67 C 0.8292(5) 0.7260(3) 0.17932(18) 0.0239(15) Uani 0.575(5) 1 d D . P C 1
C68 C 0.8094(3) 0.7897(2) 0.20229(14) 0.0408(12) Uani 0.575(5) 1 d D . P C 1
H68A H 0.786529 0.780578 0.229303 0.061 Uiso 0.575(5) 1 calc GR . P C 1
H68B H 0.761083 0.818969 0.190944 0.061 Uiso 0.575(5) 1 calc GR . P C 1
H68C H 0.868283 0.809475 0.200997 0.061 Uiso 0.575(5) 1 calc GR . P C 1
C69 C 0.8623(3) 0.7416(2) 0.13610(13) 0.0388(13) Uani 0.575(5) 1 d D . P C 1
H69A H 0.810901 0.768354 0.125013 0.058 Uiso 0.575(5) 1 calc GR . P C 1
H69B H 0.878604 0.701848 0.121773 0.058 Uiso 0.575(5) 1 calc GR . P C 1
H69C H 0.918324 0.764557 0.134381 0.058 Uiso 0.575(5) 1 calc GR . P C 1
C70 C 0.9121(4) 0.6841(3) 0.19612(16) 0.0356(12) Uani 0.575(5) 1 d D . P C 1
H70A H 0.966874 0.708077 0.194934 0.053 Uiso 0.575(5) 1 calc GR . P C 1
H70B H 0.929887 0.645248 0.181006 0.053 Uiso 0.575(5) 1 calc GR . P C 1
H70C H 0.891788 0.672627 0.223029 0.053 Uiso 0.575(5) 1 calc GR . P C 1
C116 C 0.1796(7) 0.9007(4) 0.1164(2) 0.042(2) Uani 0.508(6) 1 d D U P I 1
H116 H 0.241956 0.879994 0.118136 0.051 Uiso 0.508(6) 1 calc R . P I 1
C117 C 0.1612(5) 0.9401(4) 0.0836(2) 0.0512(17) Uani 0.508(6) 1 d D U P I 1
C118 C 0.0636(6) 0.9659(4) 0.0832(3) 0.049(2) Uani 0.508(6) 1 d D U P I 1
H118 H 0.048994 0.990683 0.061031 0.058 Uiso 0.508(6) 1 calc R . P I 1
C121 C 0.2466(6) 0.9547(6) 0.0521(2) 0.081(3) Uani 0.508(6) 1 d D U P I 1
C122 C 0.2966(8) 0.8914(7) 0.0347(3) 0.133(5) Uani 0.508(6) 1 d . U P I 1
H12J H 0.249420 0.867352 0.025781 0.199 Uiso 0.508(6) 1 calc GR . P I 1
H12K H 0.328572 0.866234 0.054477 0.199 Uiso 0.508(6) 1 calc GR . P I 1
H12L H 0.343649 0.900358 0.012944 0.199 Uiso 0.508(6) 1 calc GR . P I 1
C123 C 0.3145(14) 0.9959(9) 0.0783(5) 0.138(6) Uani 0.508(6) 1 d . U P I 1
H12P H 0.278904 1.037158 0.085909 0.207 Uiso 0.508(6) 1 calc GR . P I 1
H12Q H 0.373982 1.002769 0.062277 0.207 Uiso 0.508(6) 1 calc GR . P I 1
H12R H 0.328979 0.970821 0.101391 0.207 Uiso 0.508(6) 1 calc GR . P I 1
C124 C 0.2177(17) 0.9993(12) 0.0204(7) 0.148(7) Uani 0.508(6) 1 d . U P I 1
H12O H 0.193393 1.041375 0.031150 0.222 Uiso 0.508(6) 1 calc GR . P I 1
H12M H 0.167813 0.982720 0.008263 0.222 Uiso 0.508(6) 1 calc GR . P I 1
H12N H 0.272831 1.003226 0.001136 0.222 Uiso 0.508(6) 1 calc GR . P I 1
C135 C 0.0365(6) 1.0883(5) 0.3798(4) 0.075(3) Uani 0.64(2) 1 d D U P A 1
C136 C -0.0211(8) 1.0472(4) 0.4093(4) 0.089(3) Uani 0.64(2) 1 d D U P A 1
H13J H -0.029962 1.007562 0.397150 0.134 Uiso 0.64(2) 1 calc GR . P A 1
H13K H -0.083326 1.071008 0.417717 0.134 Uiso 0.64(2) 1 calc GR . P A 1
H13L H 0.013511 1.037017 0.431648 0.134 Uiso 0.64(2) 1 calc GR . P A 1
C137 C -0.0205(12) 1.1086(9) 0.3454(6) 0.114(5) Uani 0.64(2) 1 d D U P A 1
H13G H 0.017068 1.133979 0.326725 0.171 Uiso 0.64(2) 1 calc GR . P A 1
H13H H -0.080427 1.134292 0.354929 0.171 Uiso 0.64(2) 1 calc GR . P A 1
H13I H -0.033948 1.070513 0.332917 0.171 Uiso 0.64(2) 1 calc GR . P A 1
C139 C 0.4080(3) 1.04530(16) 0.36790(10) 0.0393(8) Uani 0.846(5) 1 d D U P H 1
C140 C 0.4822(3) 1.03699(18) 0.33056(11) 0.0526(9) Uani 0.846(5) 1 d D U P H 1
H14G H 0.492847 0.992007 0.323268 0.079 Uiso 0.846(5) 1 calc GR . P H 1
H14H H 0.542367 1.050734 0.335687 0.079 Uiso 0.846(5) 1 calc GR . P H 1
H14I H 0.457529 1.063051 0.309445 0.079 Uiso 0.846(5) 1 calc GR . P H 1
C141 C 0.4468(3) 1.00135(18) 0.40077(13) 0.0528(10) Uani 0.846(5) 1 d D U P H 1
H14D H 0.403918 1.008847 0.424816 0.079 Uiso 0.846(5) 1 calc GR . P H 1
H14E H 0.510332 1.011119 0.404450 0.079 Uiso 0.846(5) 1 calc GR . P H 1
H14F H 0.450478 0.956533 0.393643 0.079 Uiso 0.846(5) 1 calc GR . P H 1
C142 C 0.4017(3) 1.11722(16) 0.38010(13) 0.0519(9) Uani 0.846(5) 1 d D U P H 1
H14A H 0.372254 1.145070 0.360794 0.078 Uiso 0.846(5) 1 calc GR . P H 1
H14B H 0.465795 1.128015 0.381795 0.078 Uiso 0.846(5) 1 calc GR . P H 1
H14C H 0.363133 1.123192 0.405276 0.078 Uiso 0.846(5) 1 calc GR . P H 1
C159 C 0.0881(5) 0.5064(4) 0.7067(2) 0.0398(18) Uani 0.560(11) 1 d D U P B 1
C161 C 0.1533(5) 0.5423(5) 0.72726(14) 0.059(2) Uani 0.560(11) 1 d D U P B 1
H16G H 0.219089 0.522236 0.721673 0.089 Uiso 0.560(11) 1 calc GR . P B 1
H16H H 0.133674 0.540879 0.755164 0.089 Uiso 0.560(11) 1 calc GR . P B 1
H16I H 0.148747 0.586848 0.718128 0.089 Uiso 0.560(11) 1 calc GR . P B 1
C162 C 0.0718(9) 0.4430(3) 0.7291(2) 0.065(3) Uani 0.560(11) 1 d D U P B 1
H16J H 0.025740 0.421756 0.717270 0.098 Uiso 0.560(11) 1 calc GR . P B 1
H16K H 0.047148 0.452402 0.756055 0.098 Uiso 0.560(11) 1 calc GR . P B 1
H16L H 0.132161 0.414990 0.728120 0.098 Uiso 0.560(11) 1 calc GR . P B 1
C179 C 0.6634(5) 0.1525(3) 0.4751(2) 0.0425(14) Uani 0.731(10) 1 d D U P J 1
C180 C 0.6814(4) 0.1336(2) 0.43173(16) 0.0544(13) Uani 0.731(10) 1 d D U P J 1
H18A H 0.712692 0.166543 0.416533 0.082 Uiso 0.731(10) 1 calc GR . P J 1
H18B H 0.620583 0.129596 0.422377 0.082 Uiso 0.731(10) 1 calc GR . P J 1
H18C H 0.722294 0.092655 0.429067 0.082 Uiso 0.731(10) 1 calc GR . P J 1
C181 C 0.6101(4) 0.0987(2) 0.4977(2) 0.083(2) Uani 0.731(10) 1 d D U P J 1
H18D H 0.548476 0.097822 0.488368 0.125 Uiso 0.731(10) 1 calc GR . P J 1
H18E H 0.600245 0.107842 0.525369 0.125 Uiso 0.731(10) 1 calc GR . P J 1
H18F H 0.648714 0.057229 0.493479 0.125 Uiso 0.731(10) 1 calc GR . P J 1
C182 C 0.7603(5) 0.1569(4) 0.4894(2) 0.073(2) Uani 0.731(10) 1 d D U P J 1
H18G H 0.802059 0.116865 0.484190 0.109 Uiso 0.731(10) 1 calc GR . P J 1
H18H H 0.750674 0.164424 0.517280 0.109 Uiso 0.731(10) 1 calc GR . P J 1
H18I H 0.789681 0.192272 0.475974 0.109 Uiso 0.731(10) 1 calc GR . P J 1

loop_
_atom_site_aniso_label
_atom_site_aniso_U_11
_atom_site_aniso_U_22
_atom_site_aniso_U_33
_atom_site_aniso_U_23
_atom_site_aniso_U_13
_atom_site_aniso_U_12
N1 0.0242(9) 0.0213(8) 0.0192(8) 0.0004(6) -0.0021(7) -0.0053(7)
N2 0.0249(9) 0.0201(8) 0.0196(8) 0.0024(6) 0.0002(7) -0.0030(7)
N3 0.0210(8) 0.0205(8) 0.0191(8) 0.0007(6) -0.0026(6) -0.0025(6)
N4 0.0249(9) 0.0201(8) 0.0181(8) 0.0006(6) 0.0018(7) -0.0054(7)
N5 0.0261(9) 0.0233(8) 0.0203(8) 0.0021(6) -0.0056(7) -0.0028(7)
N6 0.0247(9) 0.0249(9) 0.0212(9) 0.0038(7) -0.0049(7) -0.0016(7)
N7 0.0292(10) 0.0259(9) 0.0235(9) 0.0043(7) -0.0045(7) -0.0005(7)
N8 0.0362(10) 0.0192(8) 0.0227(9) 0.0026(7) -0.0091(7) -0.0004(7)
C1 0.0212(10) 0.0222(9) 0.0197(9) 0.0021(7) -0.0019(8) -0.0047(8)
C2 0.0220(10) 0.0225(9) 0.0185(9) 0.0028(7) -0.0017(8) -0.0052(8)
C3 0.0227(10) 0.0208(9) 0.0203(9) 0.0010(7) -0.0012(8) -0.0059(8)
C4 0.0242(10) 0.0210(9) 0.0197(9) 0.0013(7) -0.0023(8) -0.0052(8)
C5 0.0232(10) 0.0210(9) 0.0196(9) 0.0017(7) -0.0026(8) -0.0055(8)
C6 0.0229(10) 0.0228(10) 0.0192(9) 0.0013(7) -0.0017(8) -0.0047(8)
C7 0.0270(11) 0.0192(9) 0.0179(9) 0.0043(7) -0.0009(8) -0.0019(8)
C8 0.0274(11) 0.0252(10) 0.0190(9) -0.0003(8) -0.0040(8) -0.0001(8)
C9 0.0227(10) 0.0270(10) 0.0216(10) 0.0007(8) 0.0009(8) -0.0042(8)
C10 0.0299(11) 0.0185(9) 0.0189(9) 0.0022(7) 0.0005(8) -0.0047(8)
C11 0.0289(11) 0.0279(10) 0.0198(10) 0.0014(8) -0.0035(8) -0.0081(9)
C12 0.0227(10) 0.0274(10) 0.0234(10) 0.0031(8) 0.0000(8) -0.0057(8)
C13 0.0214(10) 0.0271(10) 0.0175(9) 0.0020(8) -0.0010(7) -0.0084(8)
C14 0.0218(10) 0.0256(10) 0.0185(9) 0.0030(8) -0.0014(7) -0.0079(8)
C15 0.0314(12) 0.0288(11) 0.0172(9) 0.0040(8) 0.0008(8) -0.0089(9)
C16 0.0313(12) 0.0228(10) 0.0241(10) 0.0058(8) -0.0006(8) -0.0097(8)
C17 0.0220(10) 0.0234(10) 0.0238(10) 0.0042(8) -0.0022(8) -0.0076(8)
C18 0.0257(11) 0.0209(10) 0.0246(10) 0.0032(8) -0.0040(8) -0.0057(8)
C19 0.0238(11) 0.0224(10) 0.0254(10) 0.0013(8) -0.0010(8) -0.0051(8)
C20 0.0367(12) 0.0199(10) 0.0291(11) -0.0020(8) 0.0035(9) -0.0056(9)
C21 0.0375(13) 0.0274(11) 0.0208(10) -0.0045(8) 0.0059(9) -0.0051(9)
C22 0.0241(11) 0.0256(10) 0.0198(9) 0.0012(8) -0.0005(8) -0.0029(8)
C23 0.0192(10) 0.0272(10) 0.0205(10) 0.0014(8) -0.0011(8) -0.0029(8)
C24 0.0143(9) 0.0263(10) 0.0189(9) 0.0028(7) -0.0019(7) -0.0031(7)
C25 0.0190(10) 0.0288(10) 0.0156(9) 0.0049(7) 0.0001(7) -0.0054(8)
C26 0.0205(10) 0.0221(10) 0.0245(10) 0.0073(8) -0.0033(8) -0.0065(8)
C27 0.0196(10) 0.0237(10) 0.0220(10) 0.0042(8) -0.0043(8) -0.0063(8)
C28 0.0240(10) 0.0227(10) 0.0226(10) 0.0033(8) -0.0038(8) -0.0065(8)
C29 0.0260(11) 0.0213(10) 0.0232(10) 0.0011(8) -0.0022(8) -0.0072(8)
C30 0.0404(13) 0.0210(10) 0.0267(11) -0.0002(8) 0.0018(9) -0.0069(9)
C31 0.0379(13) 0.0271(11) 0.0188(10) -0.0041(8) 0.0042(9) -0.0056(9)
C32 0.0233(10) 0.0267(10) 0.0195(9) 0.0004(8) 0.0014(8) -0.0059(8)
C33 0.0273(11) 0.0227(10) 0.0209(10) 0.0020(8) 0.0031(8) -0.0053(8)
C34 0.0327(12) 0.0289(11) 0.0399(13) 0.0069(9) -0.0067(10) -0.0110(9)
C35 0.0378(14) 0.0306(12) 0.0646(17) 0.0193(12) -0.0154(12) -0.0097(11)
C36 0.0450(15) 0.0208(11) 0.0709(18) 0.0140(11) -0.0170(13) -0.0127(10)
C37 0.0394(14) 0.0286(12) 0.0458(14) 0.0062(10) -0.0095(11) -0.0101(10)
C38 0.0336(12) 0.0250(10) 0.0299(11) 0.0065(8) -0.0082(9) -0.0056(9)
C47 0.0289(11) 0.0222(10) 0.0218(10) 0.0003(8) 0.0020(8) -0.0076(8)
C48 0.0389(13) 0.0256(11) 0.0256(11) 0.0041(8) 0.0050(9) -0.0021(9)
C49 0.0487(15) 0.0256(11) 0.0309(12) 0.0021(9) 0.0120(10) -0.0054(10)
C50 0.0555(16) 0.0413(13) 0.0198(11) -0.0045(9) 0.0052(10) -0.0125(12)
C51 0.0359(13) 0.0484(14) 0.0245(11) -0.0042(10) -0.0023(9) -0.0105(11)
C52 0.0241(11) 0.0380(12) 0.0244(10) -0.0015(9) -0.0008(8) -0.0065(9)
C53 0.081(2) 0.0336(14) 0.0472(16) 0.0074(12) 0.0341(15) 0.0117(14)
C61 0.0263(11) 0.0240(10) 0.0161(9) 0.0019(7) 0.0018(8) -0.0043(8)
C62 0.0261(11) 0.0229(10) 0.0310(11) 0.0031(8) -0.0005(9) -0.0034(8)
C63 0.0299(12) 0.0245(11) 0.0373(12) 0.0038(9) 0.0032(9) -0.0064(9)
C64 0.0341(12) 0.0185(9) 0.0275(10) 0.0036(8) 0.0009(9) -0.0048(9)
C65 0.0337(12) 0.0258(10) 0.0201(10) -0.0010(8) -0.0035(8) -0.0015(9)
C66 0.0246(11) 0.0267(10) 0.0239(10) -0.0013(8) -0.0013(8) -0.0079(8)
C71 0.0352(13) 0.0304(12) 0.0435(13) 0.0005(10) -0.0110(10) 0.0003(10)
C72 0.054(2) 0.070(2) 0.116(3) 0.048(2) -0.024(2) 0.0032(17)
C73 0.0471(18) 0.086(2) 0.0616(19) -0.0270(17) -0.0167(15) 0.0223(16)
C74 0.0503(18) 0.0549(18) 0.086(2) -0.0215(16) -0.0391(17) 0.0122(14)
C75 0.0257(11) 0.0201(9) 0.0183(9) 0.0013(7) -0.0013(8) 0.0001(8)
C76 0.0278(11) 0.0228(10) 0.0191(9) 0.0001(7) -0.0044(8) -0.0005(8)
C77 0.0277(11) 0.0224(10) 0.0213(10) 0.0036(8) -0.0008(8) -0.0058(8)
C78 0.0335(12) 0.0194(9) 0.0182(9) 0.0006(7) -0.0035(8) 0.0001(8)
C79 0.0257(11) 0.0288(11) 0.0248(10) 0.0039(8) -0.0070(8) -0.0014(9)
C80 0.0240(11) 0.0280(10) 0.0242(10) 0.0061(8) -0.0017(8) -0.0059(8)
C81 0.0265(11) 0.0241(10) 0.0237(10) 0.0047(8) -0.0035(8) -0.0022(8)
C82 0.0247(11) 0.0234(10) 0.0231(10) 0.0043(8) -0.0038(8) -0.0035(8)
C83 0.0359(12) 0.0232(10) 0.0252(10) 0.0064(8) -0.0067(9) -0.0036(9)
C84 0.0363(12) 0.0210(10) 0.0282(11) -0.0010(8) -0.0055(9) -0.0035(9)
C85 0.0251(11) 0.0239(10) 0.0245(10) 0.0019(8) -0.0053(8) -0.0039(8)
C86 0.0233(11) 0.0274(10) 0.0251(10) 0.0003(8) -0.0054(8) -0.0030(8)
C87 0.0208(10) 0.0319(11) 0.0235(10) 0.0006(8) -0.0047(8) -0.0025(8)
C88 0.0316(12) 0.0325(11) 0.0239(10) -0.0024(8) -0.0092(9) -0.0013(9)
C89 0.0279(11) 0.0362(12) 0.0232(10) 0.0065(9) -0.0086(8) -0.0029(9)
C90 0.0177(10) 0.0309(11) 0.0229(10) 0.0060(8) -0.0027(8) -0.0022(8)
C91 0.0219(11) 0.0289(11) 0.0268(10) 0.0069(8) -0.0020(8) -0.0017(8)
C92 0.0262(11) 0.0268(10) 0.0248(10) 0.0066(8) -0.0029(8) -0.0025(8)
C93 0.0405(13) 0.0254(11) 0.0330(12) 0.0109(9) -0.0074(10) -0.0034(9)
C94 0.0404(13) 0.0204(10) 0.0350(12) 0.0042(9) -0.0067(10) -0.0061(9)
C95 0.0311(12) 0.0203(10) 0.0293(11) 0.0030(8) -0.0049(9) -0.0016(8)
C96 0.0312(12) 0.0229(10) 0.0310(11) 0.0026(8) -0.0065(9) -0.0017(9)
C97 0.0336(12) 0.0226(10) 0.0283(11) -0.0002(8) -0.0093(9) -0.0021(9)
C98 0.0474(14) 0.0239(11) 0.0282(11) -0.0031(8) -0.0132(10) -0.0017(10)
C99 0.0450(14) 0.0283(11) 0.0219(10) 0.0023(8) -0.0087(9) 0.0002(10)
C100 0.0313(12) 0.0251(10) 0.0230(10) 0.0043(8) -0.0078(8) -0.0009(9)
C101 0.0268(11) 0.0279(10) 0.0206(10) 0.0033(8) -0.0054(8) -0.0032(8)
C102 0.0242(11) 0.0280(10) 0.0229(10) 0.0036(8) -0.0063(8) -0.0069(8)
C103 0.0243(11) 0.0267(10) 0.0209(9) 0.0048(8) -0.0034(8) -0.0043(8)
C104 0.0272(11) 0.0251(10) 0.0216(10) 0.0002(8) -0.0039(8) -0.0039(8)
C105 0.0252(11) 0.0318(11) 0.0191(9) 0.0023(8) -0.0029(8) -0.0047(9)
C106 0.0221(10) 0.0304(11) 0.0234(10) 0.0004(8) -0.0041(8) 0.0001(8)
C107 0.0220(11) 0.0299(11) 0.0281(11) 0.0023(8) -0.0037(8) -0.0017(8)
C108 0.0247(11) 0.0351(12) 0.0363(12) 0.0023(9) -0.0032(9) -0.0026(9)
C109 0.0261(12) 0.0389(13) 0.0397(13) 0.0086(10) -0.0087(10) -0.0037(10)
C110 0.0260(12) 0.0336(12) 0.0420(13) -0.0037(10) -0.0024(10) -0.0004(9)
C111 0.0227(11) 0.0396(12) 0.0260(11) -0.0018(9) -0.0039(8) -0.0072(9)
C112 0.0314(13) 0.0529(15) 0.0459(14) -0.0143(12) -0.0068(11) -0.0151(11)
C113 0.0273(12) 0.0570(15) 0.0268(11) 0.0074(10) -0.0099(9) -0.0150(11)
C114 0.0301(12) 0.0442(13) 0.0300(11) 0.0046(10) -0.0060(9) -0.0104(10)
C115 0.0350(12) 0.0288(11) 0.0274(11) 0.0060(9) -0.0098(9) -0.0074(9)
C119 0.0504(15) 0.0263(11) 0.0350(12) 0.0056(9) -0.0174(11) -0.0049(10)
C120 0.0407(13) 0.0253(11) 0.0271(11) 0.0032(8) -0.0059(9) -0.0002(9)
C125 0.0584(17) 0.0310(13) 0.0496(15) -0.0007(11) -0.0257(13) 0.0135(12)
C126 0.111(3) 0.0552(19) 0.0521(18) 0.0185(15) -0.0023(19) 0.038(2)
C127 0.0470(17) 0.0492(16) 0.068(2) 0.0172(14) -0.0125(14) 0.0050(13)
C128 0.066(2) 0.082(3) 0.140(4) -0.055(3) -0.062(3) 0.029(2)
C129 0.0499(15) 0.0213(10) 0.0294(11) 0.0053(8) -0.0096(10) -0.0033(10)
C130 0.0481(15) 0.0290(12) 0.0468(14) -0.0032(10) -0.0034(12) -0.0074(11)
C131 0.0652(19) 0.0287(12) 0.0481(15) -0.0050(11) 0.0029(13) -0.0042(12)
C132 0.072(2) 0.0272(12) 0.0396(14) -0.0049(10) -0.0138(13) -0.0124(12)
C133 0.0656(18) 0.0267(11) 0.0338(12) 0.0018(9) -0.0183(12) -0.0051(11)
C134 0.0503(15) 0.0252(11) 0.0377(13) 0.0021(9) -0.0173(11) -0.0032(10)
C138 0.096(3) 0.053(2) 0.100(3) -0.033(2) -0.002(2) 0.014(2)
C143 0.0269(11) 0.0233(10) 0.0149(9) 0.0010(7) -0.0019(8) -0.0021(8)
C144 0.0312(12) 0.0220(10) 0.0229(10) 0.0002(8) -0.0028(8) -0.0025(8)
C145 0.0198(10) 0.0316(11) 0.0349(11) -0.0039(9) -0.0058(9) -0.0035(9)
C146 0.0315(12) 0.0258(11) 0.0305(11) -0.0044(8) -0.0106(9) 0.0002(9)
C147 0.0395(13) 0.0188(10) 0.0289(11) 0.0010(8) -0.0102(9) -0.0034(9)
C148 0.0262(11) 0.0260(10) 0.0247(10) 0.0003(8) -0.0016(8) -0.0043(8)
C149 0.0340(13) 0.0291(12) 0.0647(17) -0.0067(11) -0.0203(12) 0.0038(10)
C150 0.0326(14) 0.0349(14) 0.102(3) -0.0114(15) -0.0026(15) 0.0054(11)
C151 0.068(2) 0.0449(17) 0.114(3) -0.0083(17) -0.063(2) 0.0145(15)
C152 0.0554(18) 0.0264(12) 0.079(2) 0.0032(12) -0.0209(15) 0.0115(12)
C153 0.0225(10) 0.0287(10) 0.0185(9) 0.0035(8) -0.0046(8) 0.0008(8)
C154 0.0305(12) 0.0391(12) 0.0242(11) 0.0077(9) -0.0045(9) -0.0038(10)
C155 0.0269(12) 0.0683(18) 0.0274(12) 0.0185(12) 0.0015(9) -0.0009(11)
C156 0.0340(13) 0.0727(18) 0.0196(11) 0.0001(11) -0.0025(10) 0.0171(13)
C157 0.0409(14) 0.0512(15) 0.0261(12) -0.0096(10) -0.0065(10) 0.0101(12)
C158 0.0298(12) 0.0348(12) 0.0228(10) -0.0012(9) -0.0043(9) 0.0027(9)
C160 0.062(2) 0.087(2) 0.0506(18) -0.0186(17) 0.0259(15) -0.0062(18)
C163 0.0201(10) 0.0272(10) 0.0187(9) 0.0024(8) 0.0003(7) -0.0006(8)
C164 0.0299(11) 0.0280(11) 0.0208(10) 0.0012(8) -0.0050(8) -0.0035(9)
C165 0.0421(13) 0.0226(10) 0.0264(11) 0.0048(8) -0.0049(9) -0.0022(9)
C166 0.0298(12) 0.0348(12) 0.0232(10) 0.0060(9) -0.0040(9) 0.0002(9)
C167 0.0287(11) 0.0357(12) 0.0192(10) -0.0009(8) -0.0055(8) -0.0021(9)
C168 0.0229(10) 0.0264(10) 0.0224(10) 0.0022(8) -0.0009(8) -0.0029(8)
C169 0.0591(17) 0.0411(14) 0.0282(12) 0.0103(10) -0.0155(11) -0.0007(12)
C170 0.222(6) 0.0401(17) 0.055(2) 0.0177(15) -0.070(3) 0.007(2)
C171 0.0465(16) 0.082(2) 0.0359(14) 0.0211(14) -0.0143(12) 0.0105(15)
C172 0.0571(18) 0.086(2) 0.0303(13) 0.0277(14) -0.0120(12) -0.0216(16)
C173 0.0254(11) 0.0238(10) 0.0179(9) 0.0056(7) -0.0001(8) -0.0013(8)
C174 0.0307(12) 0.0276(11) 0.0234(10) 0.0019(8) -0.0030(8) -0.0019(9)
C175 0.0389(13) 0.0266(11) 0.0328(12) -0.0020(9) 0.0012(10) -0.0043(10)
C176 0.0324(13) 0.0283(11) 0.0411(13) 0.0054(10) 0.0050(10) 0.0003(10)
C177 0.0249(12) 0.0351(12) 0.0454(13) 0.0055(10) -0.0062(10) -0.0003(9)
C178 0.0297(12) 0.0261(10) 0.0306(11) 0.0008(8) -0.0047(9) -0.0029(9)
C189 0.040(4) 0.028(3) 0.026(6) 0.008(4) -0.007(4) -0.008(3)
C190 0.038(4) 0.062(5) 0.041(3) 0.003(3) 0.004(3) -0.024(3)
C191 0.046(4) 0.045(4) 0.083(5) 0.026(4) -0.020(4) -0.023(3)
C192 0.035(4) 0.045(5) 0.040(4) 0.003(3) -0.004(3) -0.012(3)
C193 0.033(6) 0.064(9) 0.027(6) 0.001(6) -0.012(5) -0.022(6)
C194 0.069(11) 0.099(13) 0.052(10) 0.035(11) -0.019(8) -0.003(11)
C195 0.055(8) 0.074(8) 0.076(9) 0.010(7) -0.037(7) -0.015(6)
C196 0.053(7) 0.090(10) 0.046(7) 0.018(7) -0.008(6) 0.003(7)
C197 0.046(5) 0.045(5) 0.115(9) -0.006(5) 0.034(5) 0.007(4)
C198 0.133(16) 0.079(11) 0.049(7) 0.026(8) 0.027(9) 0.063(11)
C199 0.082(7) 0.032(4) 0.059(5) 0.000(4) -0.001(5) 0.003(4)
C200 0.028(4) 0.026(4) 0.043(5) -0.006(3) -0.001(3) -0.009(3)
C201 0.078(7) 0.106(10) 0.072(7) -0.029(7) -0.008(5) -0.040(7)
C202 0.063(6) 0.052(4) 0.108(9) 0.024(6) -0.049(6) -0.029(4)
C203 0.066(8) 0.050(8) 0.099(10) 0.011(6) -0.050(7) -0.036(6)
C204 0.037(4) 0.038(4) 0.060(6) 0.013(4) -0.014(4) -0.009(3)
C205 0.042(5) 0.040(4) 0.084(7) -0.007(5) -0.028(4) 0.000(3)
C206 0.066(4) 0.066(5) 0.063(5) 0.032(4) -0.029(4) -0.007(4)
C207 0.068(5) 0.034(3) 0.098(6) 0.018(3) -0.030(4) 0.003(3)
C208 0.081(11) 0.067(10) 0.042(10) -0.003(9) -0.009(9) -0.017(9)
C209 0.073(10) 0.061(10) 0.057(9) 0.005(8) -0.028(8) -0.030(8)
C210 0.076(11) 0.084(12) 0.061(11) -0.003(10) -0.013(10) -0.042(10)
C211 0.064(10) 0.081(11) 0.061(11) -0.017(10) -0.023(9) -0.032(9)
C212 0.071(10) 0.038(7) 0.101(10) -0.011(7) 0.017(8) -0.026(7)
C213 0.047(9) 0.034(5) 0.139(11) -0.036(7) -0.007(8) 0.012(5)
C214 0.098(12) 0.083(9) 0.152(14) -0.026(10) 0.041(10) -0.009(9)
C215 0.032(3) 0.022(3) 0.030(3) 0.004(2) -0.010(2) -0.010(3)
C216 0.038(3) 0.023(3) 0.021(2) 0.007(2) -0.003(2) -0.010(2)
C217 0.044(3) 0.017(3) 0.034(3) 0.010(3) -0.017(2) -0.005(2)
C218 0.048(3) 0.052(3) 0.031(3) 0.020(2) -0.008(2) -0.018(3)
C219 0.031(4) 0.105(7) 0.044(4) 0.034(4) 0.000(3) -0.027(4)
C220 0.079(5) 0.069(4) 0.066(4) 0.016(3) 0.001(4) -0.046(4)
C221 0.045(4) 0.068(5) 0.034(4) 0.021(3) 0.008(3) -0.015(4)
C222 0.043(5) 0.106(8) 0.023(4) 0.001(5) -0.002(3) -0.006(5)
C223 0.052(5) 0.105(8) 0.029(4) 0.016(4) 0.012(3) -0.003(5)
C224 0.060(5) 0.132(10) 0.021(3) -0.007(4) -0.009(3) -0.001(5)
C225 0.054(9) 0.048(9) 0.070(9) 0.002(7) 0.020(7) 0.004(7)
C226 0.079(9) 0.051(7) 0.103(10) 0.039(7) 0.002(8) 0.016(6)
C227 0.081(10) 0.058(9) 0.124(12) -0.017(9) -0.015(9) 0.027(7)
C228 0.077(10) 0.042(8) 0.118(13) -0.008(10) -0.002(10) 0.023(7)
C183 0.057(2) 0.065(2) 0.086(2) 0.0080(18) -0.0063(18) -0.0254(17)
C184 0.055(2) 0.067(2) 0.087(3) -0.0095(19) -0.0336(18) -0.0079(16)
C185 0.078(3) 0.063(2) 0.091(3) 0.0200(19) -0.050(2) -0.0188(19)
C186 0.065(2) 0.126(4) 0.062(2) 0.015(2) -0.0162(18) -0.026(2)
C187 0.086(3) 0.081(3) 0.085(3) -0.007(2) -0.007(2) 0.011(2)
C188 0.103(3) 0.050(2) 0.090(3) 0.0083(19) 0.004(2) -0.016(2)
C39 0.043(4) 0.025(3) 0.044(6) 0.017(3) -0.016(4) -0.004(3)
C40 0.092(5) 0.070(5) 0.058(4) 0.014(4) -0.044(4) 0.005(4)
C41 0.056(4) 0.037(3) 0.102(6) 0.035(3) -0.040(4) -0.011(3)
C42 0.057(7) 0.100(9) 0.097(8) 0.063(7) -0.020(6) 0.005(6)
C43 0.073(6) 0.041(5) 0.080(7) 0.024(5) -0.040(5) -0.027(5)
C44 0.057(4) 0.043(3) 0.142(9) 0.025(5) -0.048(5) -0.029(3)
C45 0.079(6) 0.036(5) 0.057(5) 0.013(4) -0.017(4) -0.030(4)
C46 0.106(8) 0.076(6) 0.066(5) 0.030(5) -0.050(5) -0.057(5)
C54 0.069(3) 0.054(3) 0.044(3) 0.012(2) 0.024(2) 0.029(3)
C55 0.047(3) 0.044(3) 0.036(2) 0.006(3) 0.0193(19) 0.004(3)
C56 0.095(4) 0.034(2) 0.059(3) -0.014(2) 0.029(3) -0.011(2)
C57 0.040(2) 0.069(3) 0.0214(18) 0.000(2) -0.0077(15) -0.016(2)
C58 0.078(3) 0.127(5) 0.042(2) -0.003(3) -0.021(2) -0.044(3)
C59 0.045(2) 0.068(3) 0.0248(16) 0.0150(16) -0.0054(14) 0.0017(19)
C60 0.039(3) 0.082(4) 0.027(2) 0.019(3) -0.0075(17) 0.002(3)
C67 0.023(2) 0.028(2) 0.023(4) 0.008(2) -0.002(3) -0.0106(17)
C68 0.035(2) 0.035(2) 0.054(3) -0.0028(19) -0.001(2) -0.0168(18)
C69 0.031(2) 0.055(3) 0.032(2) 0.009(2) -0.0007(18) -0.018(2)
C70 0.022(3) 0.044(3) 0.043(3) 0.012(2) -0.008(2) -0.014(2)
C116 0.047(3) 0.044(5) 0.038(4) 0.015(3) -0.014(3) -0.008(4)
C117 0.056(4) 0.054(4) 0.044(4) 0.014(3) -0.011(3) -0.006(3)
C118 0.064(4) 0.038(4) 0.050(4) 0.023(4) -0.029(3) -0.014(3)
C121 0.068(5) 0.113(7) 0.060(4) 0.052(5) -0.006(4) -0.013(5)
C122 0.090(6) 0.202(11) 0.080(6) 0.055(7) 0.032(5) 0.027(7)
C123 0.088(9) 0.187(14) 0.141(11) 0.051(10) 0.012(8) -0.065(9)
C124 0.106(12) 0.208(13) 0.123(11) 0.078(10) -0.013(9) -0.010(11)
C135 0.056(5) 0.059(5) 0.107(6) -0.045(5) -0.005(4) 0.012(4)
C136 0.053(5) 0.063(4) 0.140(8) -0.036(5) 0.040(5) 0.002(3)
C137 0.054(7) 0.098(9) 0.186(12) -0.086(8) -0.024(7) 0.035(6)
C139 0.054(2) 0.0341(16) 0.0337(18) -0.0039(14) -0.0131(15) -0.0108(15)
C140 0.051(2) 0.052(2) 0.059(2) -0.0094(16) -0.0031(16) -0.0254(16)
C141 0.058(2) 0.048(2) 0.059(2) 0.0029(17) -0.0252(19) -0.0114(16)
C142 0.065(2) 0.0403(18) 0.056(2) -0.0109(16) -0.016(2) -0.0165(16)
C159 0.037(3) 0.052(3) 0.026(3) 0.000(2) 0.013(2) -0.008(3)
C161 0.065(4) 0.095(6) 0.019(2) -0.012(3) 0.004(2) -0.021(4)
C162 0.108(7) 0.056(4) 0.024(3) 0.002(3) 0.020(4) -0.007(4)
C179 0.042(3) 0.025(2) 0.056(3) 0.005(2) 0.002(2) 0.007(2)
C180 0.047(3) 0.034(2) 0.075(3) -0.015(2) 0.009(2) 0.0107(18)
C181 0.075(4) 0.040(2) 0.111(5) 0.032(3) 0.034(3) 0.026(2)
C182 0.053(4) 0.064(4) 0.094(5) -0.018(4) -0.026(3) 0.038(3)

loop_
_atom_type_symbol
_atom_type_description
_atom_type_scat_dispersion_real
_atom_type_scat_dispersion_imag
_atom_type_scat_source
C C 0.0181 0.0091 'International Tables Vol C Tables 4.2.6.8 and 6.1.1.4'
H H 0.0000 0.0000 'International Tables Vol C Tables 4.2.6.8 and 6.1.1.4'
N N 0.0311 0.0180 'International Tables Vol C Tables 4.2.6.8 and 6.1.1.4'

loop_
_exptl_crystal_face_index_h
_exptl_crystal_face_index_k
_exptl_crystal_face_index_l
_exptl_crystal_face_perp_dist
-9 -4 2 0.2116
-7 2 -16 0.1694
7 -2 16 0.1557
0 13 -7 0.0310
0 -13 7 0.0701
-2 12 -7 0.0647
9 2 0 0.1700
0 12 11 0.0193
0 3 -21 0.0462
1 -13 0 0.0722
0 -10 -15 0.0893
0 0 22 0.0375

loop_
_geom_angle_atom_site_label_1
_geom_angle_atom_site_label_2
_geom_angle_atom_site_label_3
_geom_angle
C14 N1 C17 106.96(16)
C19 N2 H2 121(3)
C22 N2 H2 130(3)
C22 N2 C19 108.53(17)
C24 N3 C27 106.94(16)
C29 N4 H4 121.7(19)
C32 N4 H4 129.4(19)
C32 N4 C29 108.95(17)
C85 N5 C82 106.50(16)
C87 N6 H6 126(2)
C87 N6 C90 109.02(17)
C90 N6 H6 125(2)
C95 N7 C92 106.65(17)
C97 N8 H8 137(2)
C97 N8 C100 108.95(18)
C100 N8 H8 114(2)
C2 C1 C7 118.81(17)
C6 C1 C2 119.86(18)
C6 C1 C7 121.33(17)
C1 C2 C3 120.54(17)
C1 C2 C75 118.88(17)
C3 C2 C75 120.56(17)
C2 C3 C143 118.65(17)
C4 C3 C2 119.43(18)
C4 C3 C143 121.89(17)
C3 C4 C5 120.14(18)
C3 C4 C153 119.89(17)
C5 C4 C153 119.96(17)
C4 C5 C163 119.39(17)
C6 C5 C4 119.95(17)
C6 C5 C163 120.66(17)
C1 C6 C5 119.99(18)
C1 C6 C173 119.02(17)
C5 C6 C173 120.97(17)
C8 C7 C1 121.62(18)
C8 C7 C12 118.44(18)
C12 C7 C1 119.90(18)
C7 C8 H8A 119.7
C9 C8 C7 120.63(19)
C9 C8 H8A 119.7
C8 C9 H9 119.7
C8 C9 C10 120.70(19)
C10 C9 H9 119.7
C9 C10 C13 119.93(18)
C11 C10 C9 118.70(18)
C11 C10 C13 121.36(18)
C10 C11 H11 119.7
C12 C11 C10 120.58(19)
C12 C11 H11 119.7
C7 C12 H12 119.5
C11 C12 C7 120.94(19)
C11 C12 H12 119.5
C14 C13 C10 117.31(17)
C14 C13 C32 125.39(18)
C32 C13 C10 117.30(17)
N1 C14 C13 126.01(17)
N1 C14 C15 109.07(17)
C13 C14 C15 124.91(18)
C14 C15 H15 126.1
C16 C15 C14 107.76(18)
C16 C15 H15 126.1
C15 C16 H16 126.5
C15 C16 C17 106.90(18)
C17 C16 H16 126.5
N1 C17 C16 109.28(17)
N1 C17 C18 126.17(18)
C18 C17 C16 124.47(18)
C17 C18 C19 125.30(18)
C17 C18 C33 117.99(17)
C19 C18 C33 116.64(18)
N2 C19 C18 126.58(19)
N2 C19 C20 107.86(17)
C18 C19 C20 125.53(19)
C19 C20 H20 126.1
C21 C20 C19 107.78(18)
C21 C20 H20 126.1
C20 C21 H21 126.1
C20 C21 C22 107.90(18)
C22 C21 H21 126.1
N2 C22 C21 107.92(17)
N2 C22 C23 125.75(18)
C23 C22 C21 126.33(18)
C22 C23 C47 117.11(18)
C24 C23 C22 124.86(18)
C24 C23 C47 117.91(17)
N3 C24 C23 126.63(17)
N3 C24 C25 109.13(17)
C23 C24 C25 124.20(17)
C24 C25 H25 126.2
C26 C25 C24 107.50(17)
C26 C25 H25 126.2
C25 C26 H26 126.3
C25 C26 C27 107.30(17)
C27 C26 H26 126.3
N3 C27 C26 109.03(17)
N3 C27 C28 126.09(18)
C28 C27 C26 124.70(18)
C27 C28 C61 117.17(17)
C29 C28 C27 125.24(18)
C29 C28 C61 117.51(18)
N4 C29 C28 126.24(19)
N4 C29 C30 107.51(17)
C28 C29 C30 126.23(18)
C29 C30 H30 126.0
C31 C30 C29 107.99(18)
C31 C30 H30 126.0
C30 C31 H31 126.2
C30 C31 C32 107.64(18)
C32 C31 H31 126.2
N4 C32 C13 126.44(18)
N4 C32 C31 107.90(17)
C13 C32 C31 125.66(18)
C34 C33 C18 121.15(19)
C34 C33 C38 119.33(19)
C38 C33 C18 119.52(18)
C33 C34 H34 119.4
C33 C34 C35 121.3(2)
C35 C34 H34 119.4
C34 C35 C204 123.8(4)
C34 C35 C39 116.8(4)
C36 C35 C34 117.6(2)
C36 C35 C204 117.5(4)
C36 C35 C39 124.9(4)
C35 C36 H36 118.7
C37 C36 C35 122.6(2)
C37 C36 H36 118.7
C36 C37 C38 117.7(2)
C36 C37 C200 119.9(6)
C36 C37 C43 123.9(5)
C38 C37 C200 122.0(6)
C38 C37 C43 118.3(6)
C33 C38 C37 121.4(2)
C33 C38 H38 119.3
C37 C38 H38 119.3
C48 C47 C23 122.23(19)
C48 C47 C52 118.93(19)
C52 C47 C23 118.81(19)
C47 C48 H48 119.4
C47 C48 C49 121.1(2)
C49 C48 H48 119.4
C48 C49 C53 122.1(2)
C50 C49 C48 117.7(2)
C50 C49 C53 120.2(2)
C49 C50 H50 118.6
C51 C50 C49 122.8(2)
C51 C50 H50 118.6
C50 C51 C193 117.0(6)
C50 C51 C57 120.3(3)
C52 C51 C50 117.4(2)
C52 C51 C193 121.6(6)
C52 C51 C57 122.2(3)
C47 C52 H52 119.0
C51 C52 C47 121.9(2)
C51 C52 H52 119.0
C49 C53 C197 103.7(3)
C49 C53 C55 110.0(3)
C49 C53 C56 103.9(3)
C198 C53 C49 120.8(7)
C198 C53 C197 102.3(11)
C198 C53 C199 115.1(8)
C199 C53 C49 112.8(4)
C199 C53 C197 97.8(6)
C54 C53 C49 114.4(3)
C54 C53 C55 114.4(4)
C54 C53 C56 109.3(4)
C55 C53 C56 103.7(4)
C62 C61 C28 120.38(18)
C62 C61 C66 119.33(19)
C66 C61 C28 120.22(18)
C61 C62 H62 119.3
C61 C62 C63 121.4(2)
C63 C62 H62 119.3
C62 C63 C189 121.5(4)
C62 C63 C67 120.8(3)
C64 C63 C62 117.6(2)
C64 C63 C189 119.0(4)
C64 C63 C67 121.3(3)
C63 C64 H64 118.6
C65 C64 C63 122.86(19)
C65 C64 H64 118.6
C64 C65 C66 117.5(2)
C64 C65 C71 121.99(19)
C66 C65 C71 120.5(2)
C61 C66 C65 121.22(19)
C61 C66 H66 119.4
C65 C66 H66 119.4
C72 C71 C65 111.6(2)
C73 C71 C65 108.8(2)
C73 C71 C72 107.2(3)
C74 C71 C65 111.1(2)
C74 C71 C72 108.6(3)
C74 C71 C73 109.5(3)
C71 C72 H72A 109.5
C71 C72 H72B 109.5
C71 C72 H72C 109.5
H72A C72 H72B 109.5
H72A C72 H72C 109.5
H72B C72 H72C 109.5
C71 C73 H73A 109.5
C71 C73 H73B 109.5
C71 C73 H73C 109.5
H73A C73 H73B 109.5
H73A C73 H73C 109.5
H73B C73 H73C 109.5
C71 C74 H74A 109.5
C71 C74 H74B 109.5
C71 C74 H74C 109.5
H74A C74 H74B 109.5
H74A C74 H74C 109.5
H74B C74 H74C 109.5
C76 C75 C2 119.34(18)
C76 C75 C80 118.46(18)
C80 C75 C2 122.20(18)
C75 C76 H76 119.5
C77 C76 C75 121.01(19)
C77 C76 H76 119.5
C76 C77 H77 119.8
C76 C77 C78 120.46(19)
C78 C77 H77 119.8
C77 C78 C79 118.87(18)
C77 C78 C81 119.92(19)
C79 C78 C81 121.17(19)
C78 C79 H79 119.7
C80 C79 C78 120.5(2)
C80 C79 H79 119.7
C75 C80 H80 119.7
C79 C80 C75 120.63(19)
C79 C80 H80 119.7
C82 C81 C78 116.50(18)
C82 C81 C100 126.03(18)
C100 C81 C78 117.36(18)
N5 C82 C81 126.17(18)
N5 C82 C83 109.34(17)
C81 C82 C83 124.48(18)
C82 C83 H83 126.4
C84 C83 C82 107.20(18)
C84 C83 H83 126.4
C83 C84 H84 126.4
C83 C84 C85 107.28(18)
C85 C84 H84 126.4
N5 C85 C84 109.66(17)
N5 C85 C86 125.73(18)
C86 C85 C84 124.53(19)
C85 C86 C87 124.50(19)
C85 C86 C101 117.80(18)
C87 C86 C101 117.69(18)
N6 C87 C86 125.92(19)
N6 C87 C88 107.90(18)
C86 C87 C88 126.1(2)
C87 C88 H88 126.2
C89 C88 C87 107.64(19)
C89 C88 H88 126.2
C88 C89 H89 126.1
C88 C89 C90 107.84(18)
C90 C89 H89 126.1
N6 C90 C89 107.56(18)
N6 C90 C91 126.34(19)
C91 C90 C89 125.99(19)
C90 C91 C92 126.29(19)
C90 C91 C115 117.38(19)
C92 C91 C115 116.27(19)
N7 C92 C91 126.21(19)
N7 C92 C93 109.22(18)
C91 C92 C93 124.55(19)
C92 C93 H93 126.2
C94 C93 C92 107.55(18)
C94 C93 H93 126.2
C93 C94 H94 126.6
C93 C94 C95 106.87(19)
C95 C94 H94 126.6
N7 C95 C94 109.70(18)
N7 C95 C96 125.92(18)
C96 C95 C94 124.3(2)
C95 C96 C97 124.6(2)
C95 C96 C129 117.25(18)
C97 C96 C129 117.83(19)
N8 C97 C96 125.76(19)
N8 C97 C98 108.14(18)
C96 C97 C98 126.0(2)
C97 C98 H98 126.3
C99 C98 C97 107.45(19)
C99 C98 H98 126.3
C98 C99 H99 126.1
C98 C99 C100 107.88(19)
C100 C99 H99 126.1
N8 C100 C81 125.94(19)
N8 C100 C99 107.56(18)
C81 C100 C99 126.40(19)
C102 C101 C86 120.49(19)
C102 C101 C106 118.79(19)
C106 C101 C86 120.72(19)
C101 C102 H102 119.1
C103 C102 C101 121.70(19)
C103 C102 H102 119.1
C102 C103 C104 118.05(19)
C102 C103 C107 119.74(18)
C104 C103 C107 122.20(19)
C103 C104 H104 119.0
C105 C104 C103 122.08(19)
C105 C104 H104 119.0
C104 C105 C111 122.50(19)
C106 C105 C104 118.01(19)
C106 C105 C111 119.47(19)
C101 C106 H106 119.3
C105 C106 C101 121.35(19)
C105 C106 H106 119.3
C103 C107 C109 108.35(17)
C108 C107 C103 110.49(17)
C108 C107 C109 109.82(18)
C108 C107 C110 107.85(18)
C110 C107 C103 112.27(18)
C110 C107 C109 108.03(18)
C107 C108 H10A 109.5
C107 C108 H10B 109.5
C107 C108 H10C 109.5
H10A C108 H10B 109.5
H10A C108 H10C 109.5
H10B C108 H10C 109.5
C107 C109 H10D 109.5
C107 C109 H10E 109.5
C107 C109 H10F 109.5
H10D C109 H10E 109.5
H10D C109 H10F 109.5
H10E C109 H10F 109.5
C107 C110 H11D 109.5
C107 C110 H11E 109.5
C107 C110 H11F 109.5
H11D C110 H11E 109.5
H11D C110 H11F 109.5
H11E C110 H11F 109.5
C105 C111 C113 108.20(18)
C105 C111 C114 109.49(17)
C112 C111 C105 113.13(18)
C112 C111 C113 108.43(19)
C112 C111 C114 108.4(2)
C114 C111 C113 109.12(19)
C111 C112 H11J 109.5
C111 C112 H11K 109.5
C111 C112 H11L 109.5
H11J C112 H11K 109.5
H11J C112 H11L 109.5
H11K C112 H11L 109.5
C111 C113 H11G 109.5
C111 C113 H11H 109.5
C111 C113 H11I 109.5
H11G C113 H11H 109.5
H11G C113 H11I 109.5
H11H C113 H11I 109.5
C111 C114 H11A 109.5
C111 C114 H11B 109.5
C111 C114 H11C 109.5
H11A C114 H11B 109.5
H11A C114 H11C 109.5
H11B C114 H11C 109.5
C120 C115 C91 120.7(2)
C120 C115 C116 122.0(4)
C215 C115 C91 122.2(4)
C215 C115 C120 115.6(4)
C116 C115 C91 116.8(4)
C120 C119 C125 120.7(2)
C120 C119 C118 112.7(4)
C217 C119 C120 120.6(4)
C217 C119 C125 118.1(4)
C118 C119 C125 125.3(4)
C115 C120 C119 121.6(2)
C115 C120 H120 119.2
C119 C120 H120 119.2
C126 C125 C119 111.5(3)
C126 C125 C128 109.1(3)
C127 C125 C119 111.5(2)
C127 C125 C126 106.6(2)
C127 C125 C128 109.9(3)
C128 C125 C119 108.3(2)
C125 C126 H12D 109.5
C125 C126 H12E 109.5
C125 C126 H12F 109.5
H12D C126 H12E 109.5
H12D C126 H12F 109.5
H12E C126 H12F 109.5
C125 C127 H12A 109.5
C125 C127 H12B 109.5
C125 C127 H12C 109.5
H12A C127 H12B 109.5
H12A C127 H12C 109.5
H12B C127 H12C 109.5
C125 C128 H12G 109.5
C125 C128 H12H 109.5
C125 C128 H12I 109.5
H12G C128 H12H 109.5
H12G C128 H12I 109.5
H12H C128 H12I 109.5
C130 C129 C96 118.9(2)
C130 C129 C134 119.4(2)
C134 C129 C96 121.7(2)
C129 C130 H130 119.5
C129 C130 C131 121.1(3)
C131 C130 H130 119.5
C130 C131 C212 117.1(5)
C130 C131 C135 119.7(4)
C132 C131 C130 118.1(3)
C132 C131 C212 124.6(5)
C132 C131 C135 122.1(4)
C131 C132 H132 118.6
C131 C132 C133 122.9(2)
C133 C132 H132 118.6
C132 C133 C208 105.1(8)
C132 C133 C139 123.5(2)
C134 C133 C132 117.3(2)
C134 C133 C208 133.4(8)
C134 C133 C139 119.2(3)
C129 C134 C133 121.2(2)
C129 C134 H134 119.4
C133 C134 H134 119.4
H13A C138 H13B 109.5
H13A C138 H13C 109.5
H13B C138 H13C 109.5
H1 C138 H3 109.5
H1 C138 H5 109.5
H3 C138 H5 109.5
C212 C138 H1 109.5
C212 C138 H3 109.5
C212 C138 H5 109.5
C135 C138 H13A 109.5
C135 C138 H13B 109.5
C135 C138 H13C 109.5
C144 C143 C3 121.41(18)
C144 C143 C148 117.35(19)
C148 C143 C3 120.97(18)
C143 C144 H144 119.4
C145 C144 C143 121.19(19)
C145 C144 H144 119.4
C144 C145 H145 119.2
C144 C145 C146 121.6(2)
C146 C145 H145 119.2
C145 C146 C149 119.9(2)
C147 C146 C145 116.87(19)
C147 C146 C149 123.2(2)
C146 C147 H147 119.2
C148 C147 C146 121.6(2)
C148 C147 H147 119.2
C143 C148 H148 119.4
C147 C148 C143 121.2(2)
C147 C148 H148 119.4
C146 C149 C151 108.7(2)
C150 C149 C146 109.8(2)
C150 C149 C151 109.1(3)
C150 C149 C152 109.3(2)
C152 C149 C146 111.8(2)
C152 C149 C151 108.0(3)
C149 C150 H15D 109.5
C149 C150 H15E 109.5
C149 C150 H15F 109.5
H15D C150 H15E 109.5
H15D C150 H15F 109.5
H15E C150 H15F 109.5
C149 C151 H15G 109.5
C149 C151 H15H 109.5
C149 C151 H15I 109.5
H15G C151 H15H 109.5
H15G C151 H15I 109.5
H15H C151 H15I 109.5
C149 C152 H15A 109.5
C149 C152 H15B 109.5
C149 C152 H15C 109.5
H15A C152 H15B 109.5
H15A C152 H15C 109.5
H15B C152 H15C 109.5
C154 C153 C4 121.36(19)
C154 C153 C158 117.6(2)
C158 C153 C4 120.95(19)
C153 C154 H154 119.7
C153 C154 C155 120.5(2)
C155 C154 H154 119.7
C154 C155 H155 119.0
C154 C155 C156 122.0(2)
C156 C155 H155 119.0
C155 C156 C222 111.6(5)
C155 C156 C159 129.1(4)
C157 C156 C155 116.7(2)
C157 C156 C222 131.7(5)
C157 C156 C159 114.2(4)
C156 C157 H157 119.1
C158 C157 C156 121.7(2)
C158 C157 H157 119.1
C153 C158 H158 119.4
C157 C158 C153 121.2(2)
C157 C158 H158 119.4
H16A C160 H16B 109.5
H16A C160 H16C 109.5
H16B C160 H16C 109.5
H7 C160 H10 109.5
H7 C160 H13 109.5
H10 C160 H13 109.5
C222 C160 H7 109.5
C222 C160 H10 109.5
C222 C160 H13 109.5
C159 C160 H16A 109.5
C159 C160 H16B 109.5
C159 C160 H16C 109.5
C164 C163 C5 121.56(18)
C164 C163 C168 117.41(18)
C168 C163 C5 121.04(18)
C163 C164 H164 119.3
C165 C164 C163 121.3(2)
C165 C164 H164 119.3
C164 C165 H165 119.1
C164 C165 C166 121.7(2)
C166 C165 H165 119.1
C165 C166 C169 123.0(2)
C167 C166 C165 116.61(19)
C167 C166 C169 120.3(2)
C166 C167 H167 119.0
C168 C167 C166 122.0(2)
C168 C167 H167 119.0
C163 C168 H168 119.5
C167 C168 C163 120.9(2)
C167 C168 H168 119.5
C170 C169 C166 111.3(2)
C170 C169 C171 107.8(3)
C170 C169 C172 109.9(3)
C171 C169 C166 109.2(2)
C172 C169 C166 109.4(2)
C172 C169 C171 109.1(2)
C169 C170 H17G 109.5
C169 C170 H17H 109.5
C169 C170 H17I 109.5
H17G C170 H17H 109.5
H17G C170 H17I 109.5
H17H C170 H17I 109.5
C169 C171 H17A 109.5
C169 C171 H17B 109.5
C169 C171 H17C 109.5
H17A C171 H17B 109.5
H17A C171 H17C 109.5
H17B C171 H17C 109.5
C169 C172 H17D 109.5
C169 C172 H17E 109.5
C169 C172 H17F 109.5
H17D C172 H17E 109.5
H17D C172 H17F 109.5
H17E C172 H17F 109.5
C174 C173 C6 120.73(19)
C178 C173 C6 122.00(19)
C178 C173 C174 117.26(19)
C173 C174 H174 119.4
C175 C174 C173 121.3(2)
C175 C174 H174 119.4
C174 C175 H175 119.1
C174 C175 C176 121.8(2)
C176 C175 H175 119.1
C175 C176 C225 128.2(8)
C175 C176 C179 118.7(3)
C177 C176 C175 116.6(2)
C177 C176 C225 114.5(8)
C177 C176 C179 124.7(3)
C176 C177 H177 119.0
C176 C177 C178 121.9(2)
C178 C177 H177 119.0
C173 C178 C177 121.1(2)
C173 C178 H178 119.4
C177 C178 H178 119.4
C63 C189 C190 112.3(6)
C63 C189 C192 102.9(6)
C190 C189 C192 110.3(7)
C191 C189 C63 113.9(7)
C191 C189 C190 109.0(7)
C191 C189 C192 108.2(7)
C189 C190 H19P 109.5
C189 C190 H19Q 109.5
C189 C190 H19R 109.5
H19P C190 H19Q 109.5
H19P C190 H19R 109.5
H19Q C190 H19R 109.5
C189 C191 H19M 109.5
C189 C191 H19N 109.5
C189 C191 H19O 109.5
H19M C191 H19N 109.5
H19M C191 H19O 109.5
H19N C191 H19O 109.5
C189 C192 H19A 109.5
C189 C192 H19B 109.5
C189 C192 H19C 109.5
H19A C192 H19B 109.5
H19A C192 H19C 109.5
H19B C192 H19C 109.5
C51 C193 C195 117.5(10)
C194 C193 C51 106(2)
C194 C193 C195 100.8(18)
C196 C193 C51 106.1(9)
C196 C193 C194 114.8(16)
C196 C193 C195 111.9(13)
C193 C194 H19V 109.5
C193 C194 H19W 109.5
C193 C194 H19X 109.5
H19V C194 H19W 109.5
H19V C194 H19X 109.5
H19W C194 H19X 109.5
C193 C195 H 109.5
C193 C195 H19Y 109.5
C193 C195 HA 109.5
H C195 H19Y 109.5
H C195 HA 109.5
H19Y C195 HA 109.5
C193 C196 H19S 109.5
C193 C196 H19T 109.5
C193 C196 H19U 109.5
H19S C196 H19T 109.5
H19S C196 H19U 109.5
H19T C196 H19U 109.5
C53 C197 H19D 109.5
C53 C197 H19E 109.5
C53 C197 H19F 109.5
H19D C197 H19E 109.5
H19D C197 H19F 109.5
H19E C197 H19F 109.5
C53 C198 H19J 109.5
C53 C198 H19K 109.5
C53 C198 H19L 109.5
H19J C198 H19K 109.5
H19J C198 H19L 109.5
H19K C198 H19L 109.5
C53 C199 H19G 109.5
C53 C199 H19H 109.5
C53 C199 H19I 109.5
H19G C199 H19H 109.5
H19G C199 H19I 109.5
H19H C199 H19I 109.5
C37 C200 C201 111.9(9)
C202 C200 C37 112.2(9)
C202 C200 C201 104.8(11)
C203 C200 C37 107.9(11)
C203 C200 C201 112.8(14)
C203 C200 C202 107.2(12)
C200 C201 H20S 109.5
C200 C201 H20T 109.5
C200 C201 H20U 109.5
H20S C201 H20T 109.5
H20S C201 H20U 109.5
H20T C201 H20U 109.5
C200 C202 H20G 109.5
C200 C202 H20H 109.5
C200 C202 H20I 109.5
H20G C202 H20H 109.5
H20G C202 H20I 109.5
H20H C202 H20I 109.5
C200 C203 H20A 109.5
C200 C203 H20B 109.5
C200 C203 H20C 109.5
H20A C203 H20B 109.5
H20A C203 H20C 109.5
H20B C203 H20C 109.5
C205 C204 C35 114.7(9)
C205 C204 C206 109.2(10)
C205 C204 C207 107.3(7)
C206 C204 C35 100.0(6)
C206 C204 C207 109.5(8)
C207 C204 C35 115.7(7)
C204 C205 H20D 109.5
C204 C205 H20E 109.5
C204 C205 H20F 109.5
H20D C205 H20E 109.5
H20D C205 H20F 109.5
H20E C205 H20F 109.5
C204 C206 H20M 109.5
C204 C206 H20N 109.5
C204 C206 H20O 109.5
H20M C206 H20N 109.5
H20M C206 H20O 109.5
H20N C206 H20O 109.5
C204 C207 H20J 109.5
C204 C207 H20K 109.5
C204 C207 H20L 109.5
H20J C207 H20K 109.5
H20J C207 H20L 109.5
H20K C207 H20L 109.5
C133 C208 C209 122.3(15)
C133 C208 C210 95.5(14)
C133 C208 C211 98.4(13)
C209 C208 C210 114.0(18)
C209 C208 C211 116.6(18)
C211 C208 C210 107(2)
C208 C209 H20P 109.5
C208 C209 H20Q 109.5
C208 C209 H20R 109.5
H20P C209 H20Q 109.5
H20P C209 H20R 109.5
H20Q C209 H20R 109.5
C208 C210 H21M 109.5
C208 C210 H21N 109.5
C208 C210 H21O 109.5
H21M C210 H21N 109.5
H21M C210 H21O 109.5
H21N C210 H21O 109.5
C208 C211 H21J 109.5
C208 C211 H21K 109.5
C208 C211 H21L 109.5
H21J C211 H21K 109.5
H21J C211 H21L 109.5
H21K C211 H21L 109.5
C131 C212 C138 109.2(9)
C131 C212 C213 106.8(13)
C131 C212 C214 118.2(13)
C138 C212 C214 115.1(12)
C213 C212 C138 110.9(14)
C213 C212 C214 95.4(16)
C212 C213 H21G 109.5
C212 C213 H21H 109.5
C212 C213 H21I 109.5
H21G C213 H21H 109.5
H21G C213 H21I 109.5
H21H C213 H21I 109.5
C212 C214 H21D 109.5
C212 C214 H21E 109.5
C212 C214 H21F 109.5
H21D C214 H21E 109.5
H21D C214 H21F 109.5
H21E C214 H21F 109.5
C115 C215 H215 118.8
C115 C215 C216 122.4(7)
C216 C215 H215 118.8
C215 C216 C218 121.5(6)
C217 C216 C215 119.5(6)
C217 C216 C218 118.8(5)
C119 C217 C216 119.2(6)
C119 C217 H217 120.4
C216 C217 H217 120.4
C216 C218 C221 108.3(6)
C219 C218 C216 113.5(6)
C219 C218 C220 111.2(7)
C219 C218 C221 107.6(7)
C220 C218 C216 108.5(5)
C220 C218 C221 107.5(6)
C218 C219 H21A 109.5
C218 C219 H21B 109.5
C218 C219 H21C 109.5
H21A C219 H21B 109.5
H21A C219 H21C 109.5
H21B C219 H21C 109.5
C218 C220 H22G 109.5
C218 C220 H22H 109.5
C218 C220 H22I 109.5
H22G C220 H22H 109.5
H22G C220 H22I 109.5
H22H C220 H22I 109.5
C218 C221 H22D 109.5
C218 C221 H22E 109.5
C218 C221 H22F 109.5
H22D C221 H22E 109.5
H22D C221 H22F 109.5
H22E C221 H22F 109.5
C160 C222 C156 104.1(6)
C223 C222 C156 118.5(8)
C223 C222 C160 108.8(8)
C223 C222 C224 105.7(8)
C224 C222 C156 101.8(6)
C224 C222 C160 118.5(8)
C222 C223 H22M 109.5
C222 C223 H22N 109.5
C222 C223 H22O 109.5
H22M C223 H22N 109.5
H22M C223 H22O 109.5
H22N C223 H22O 109.5
C222 C224 H22J 109.5
C222 C224 H22K 109.5
C222 C224 H22L 109.5
H22J C224 H22K 109.5
H22J C224 H22L 109.5
H22K C224 H22L 109.5
C226 C225 C176 113.2(11)
C227 C225 C176 108.0(12)
C227 C225 C226 109.9(17)
C228 C225 C176 111.4(15)
C228 C225 C226 111.2(15)
C228 C225 C227 102.7(17)
C225 C226 H22S 109.5
C225 C226 H22T 109.5
C225 C226 H22U 109.5
H22S C226 H22T 109.5
H22S C226 H22U 109.5
H22T C226 H22U 109.5
C225 C227 H22P 109.5
C225 C227 H22Q 109.5
C225 C227 H22R 109.5
H22P C227 H22Q 109.5
H22P C227 H22R 109.5
H22Q C227 H22R 109.5
C225 C228 H22A 109.5
C225 C228 H22B 109.5
C225 C228 H22C 109.5
H22A C228 H22B 109.5
H22A C228 H22C 109.5
H22B C228 H22C 109.5
C184 C183 H183 120.1
C188 C183 H183 120.1
C188 C183 C184 119.8(4)
C183 C184 H184 119.9
C183 C184 C185 120.3(4)
C185 C184 H184 119.9
C184 C185 H185 120.0
C184 C185 C186 119.9(3)
C186 C185 H185 120.0
C185 C186 H186 120.7
C185 C186 C187 118.5(4)
C187 C186 H186 120.7
C186 C187 H187 120.1
C188 C187 C186 119.7(4)
C188 C187 H187 120.1
C183 C188 H188 119.2
C187 C188 C183 121.6(4)
C187 C188 H188 119.2
C40 C39 C35 114.3(6)
C41 C39 C35 111.5(6)
C41 C39 C40 106.3(7)
C42 C39 C35 104.3(8)
C42 C39 C40 110.0(10)
C42 C39 C41 110.5(9)
C39 C40 H40A 109.5
C39 C40 H40B 109.5
C39 C40 H40C 109.5
H40A C40 H40B 109.5
H40A C40 H40C 109.5
H40B C40 H40C 109.5
C39 C41 H41A 109.5
C39 C41 H41B 109.5
C39 C41 H41C 109.5
H41A C41 H41B 109.5
H41A C41 H41C 109.5
H41B C41 H41C 109.5
C39 C42 H42A 109.5
C39 C42 H42B 109.5
C39 C42 H42C 109.5
H42A C42 H42B 109.5
H42A C42 H42C 109.5
H42B C42 H42C 109.5
C37 C43 C45 112.9(11)
C37 C43 C46 103.0(9)
C44 C43 C37 113.6(9)
C44 C43 C45 108.3(11)
C44 C43 C46 112.6(10)
C45 C43 C46 106.3(11)
C43 C44 H44A 109.5
C43 C44 H44B 109.5
C43 C44 H44C 109.5
H44A C44 H44B 109.5
H44A C44 H44C 109.5
H44B C44 H44C 109.5
C43 C45 H45A 109.5
C43 C45 H45B 109.5
C43 C45 H45C 109.5
H45A C45 H45B 109.5
H45A C45 H45C 109.5
H45B C45 H45C 109.5
C43 C46 H46A 109.5
C43 C46 H46B 109.5
C43 C46 H46C 109.5
H46A C46 H46B 109.5
H46A C46 H46C 109.5
H46B C46 H46C 109.5
C53 C54 H54A 109.5
C53 C54 H54B 109.5
C53 C54 H54C 109.5
H54A C54 H54B 109.5
H54A C54 H54C 109.5
H54B C54 H54C 109.5
C53 C55 H55A 109.5
C53 C55 H55B 109.5
C53 C55 H55C 109.5
H55A C55 H55B 109.5
H55A C55 H55C 109.5
H55B C55 H55C 109.5
C53 C56 H56A 109.5
C53 C56 H56B 109.5
C53 C56 H56C 109.5
H56A C56 H56B 109.5
H56A C56 H56C 109.5
H56B C56 H56C 109.5
C58 C57 C51 107.6(4)
C59 C57 C51 111.2(3)
C59 C57 C58 108.5(4)
C60 C57 C51 113.2(5)
C60 C57 C58 108.8(5)
C60 C57 C59 107.4(4)
C57 C58 H58A 109.5
C57 C58 H58B 109.5
C57 C58 H58C 109.5
H58A C58 H58B 109.5
H58A C58 H58C 109.5
H58B C58 H58C 109.5
C57 C59 H59A 109.5
C57 C59 H59B 109.5
C57 C59 H59C 109.5
H59A C59 H59B 109.5
H59A C59 H59C 109.5
H59B C59 H59C 109.5
C57 C60 H60A 109.5
C57 C60 H60B 109.5
C57 C60 H60C 109.5
H60A C60 H60B 109.5
H60A C60 H60C 109.5
H60B C60 H60C 109.5
C68 C67 C63 113.1(5)
C69 C67 C63 104.6(4)
C69 C67 C68 108.8(5)
C70 C67 C63 114.6(5)
C70 C67 C68 107.2(5)
C70 C67 C69 108.3(5)
C67 C68 H68A 109.5
C67 C68 H68B 109.5
C67 C68 H68C 109.5
H68A C68 H68B 109.5
H68A C68 H68C 109.5
H68B C68 H68C 109.5
C67 C69 H69A 109.5
C67 C69 H69B 109.5
C67 C69 H69C 109.5
H69A C69 H69B 109.5
H69A C69 H69C 109.5
H69B C69 H69C 109.5
C67 C70 H70A 109.5
C67 C70 H70B 109.5
C67 C70 H70C 109.5
H70A C70 H70B 109.5
H70A C70 H70C 109.5
H70B C70 H70C 109.5
C115 C116 H116 119.7
C115 C116 C117 120.5(8)
C117 C116 H116 119.7
C116 C117 C118 114.8(7)
C116 C117 C121 120.0(7)
C118 C117 C121 125.2(6)
C119 C118 H118 116.4
C117 C118 C119 127.3(7)
C117 C118 H118 116.4
C117 C121 C123 102.4(9)
C122 C121 C117 109.1(7)
C122 C121 C123 115.6(10)
C124 C121 C117 114.3(11)
C124 C121 C122 109.6(13)
C124 C121 C123 105.8(14)
C121 C122 H12J 109.5
C121 C122 H12K 109.5
C121 C122 H12L 109.5
H12J C122 H12K 109.5
H12J C122 H12L 109.5
H12K C122 H12L 109.5
C121 C123 H12P 109.5
C121 C123 H12Q 109.5
C121 C123 H12R 109.5
H12P C123 H12Q 109.5
H12P C123 H12R 109.5
H12Q C123 H12R 109.5
C121 C124 H12O 109.5
C121 C124 H12M 109.5
C121 C124 H12N 109.5
H12O C124 H12M 109.5
H12O C124 H12N 109.5
H12M C124 H12N 109.5
C131 C135 C136 108.5(7)
C131 C135 C137 109.7(9)
C138 C135 C131 114.2(6)
C138 C135 C136 108.4(7)
C138 C135 C137 105.8(10)
C136 C135 C137 110.1(9)
C135 C136 H13J 109.5
C135 C136 H13K 109.5
C135 C136 H13L 109.5
H13J C136 H13K 109.5
H13J C136 H13L 109.5
H13K C136 H13L 109.5
C135 C137 H13G 109.5
C135 C137 H13H 109.5
C135 C137 H13I 109.5
H13G C137 H13H 109.5
H13G C137 H13I 109.5
H13H C137 H13I 109.5
C140 C139 C133 111.8(3)
C140 C139 C142 106.6(3)
C141 C139 C133 108.7(3)
C141 C139 C140 108.7(3)
C141 C139 C142 108.7(3)
C142 C139 C133 112.2(3)
C139 C140 H14G 109.5
C139 C140 H14H 109.5
C139 C140 H14I 109.5
H14G C140 H14H 109.5
H14G C140 H14I 109.5
H14H C140 H14I 109.5
C139 C141 H14D 109.5
C139 C141 H14E 109.5
C139 C141 H14F 109.5
H14D C141 H14E 109.5
H14D C141 H14F 109.5
H14E C141 H14F 109.5
C139 C142 H14A 109.5
C139 C142 H14B 109.5
C139 C142 H14C 109.5
H14A C142 H14B 109.5
H14A C142 H14C 109.5
H14B C142 H14C 109.5
C160 C159 C156 110.6(6)
C160 C159 C161 107.4(6)
C160 C159 C162 105.2(6)
C161 C159 C156 116.1(5)
C161 C159 C162 109.4(7)
C162 C159 C156 107.6(5)
C159 C161 H16G 109.5
C159 C161 H16H 109.5
C159 C161 H16I 109.5
H16G C161 H16H 109.5
H16G C161 H16I 109.5
H16H C161 H16I 109.5
C159 C162 H16J 109.5
C159 C162 H16K 109.5
C159 C162 H16L 109.5
H16J C162 H16K 109.5
H16J C162 H16L 109.5
H16K C162 H16L 109.5
C176 C179 C181 106.9(4)
C180 C179 C176 111.8(4)
C180 C179 C181 107.0(5)
C182 C179 C176 111.1(5)
C182 C179 C180 108.5(5)
C182 C179 C181 111.5(6)
C179 C180 H18A 109.5
C179 C180 H18B 109.5
C179 C180 H18C 109.5
H18A C180 H18B 109.5
H18A C180 H18C 109.5
H18B C180 H18C 109.5
C179 C181 H18D 109.5
C179 C181 H18E 109.5
C179 C181 H18F 109.5
H18D C181 H18E 109.5
H18D C181 H18F 109.5
H18E C181 H18F 109.5
C179 C182 H18G 109.5
C179 C182 H18H 109.5
C179 C182 H18I 109.5
H18G C182 H18H 109.5
H18G C182 H18I 109.5
H18H C182 H18I 109.5

loop_
_geom_bond_atom_site_label_1
_geom_bond_atom_site_label_2
_geom_bond_distance
N1 C14 1.371(3)
N1 C17 1.371(3)
N2 H2 0.91(4)
N2 C19 1.374(3)
N2 C22 1.369(3)
N3 C24 1.369(2)
N3 C27 1.372(3)
N4 H4 0.89(3)
N4 C29 1.372(3)
N4 C32 1.367(3)
N5 C82 1.371(3)
N5 C85 1.368(3)
N6 H6 0.89(4)
N6 C87 1.363(3)
N6 C90 1.373(3)
N7 C92 1.376(3)
N7 C95 1.365(3)
N8 H8 0.90(4)
N8 C97 1.362(3)
N8 C100 1.370(3)
C1 C2 1.406(3)
C1 C6 1.403(3)
C1 C7 1.494(3)
C2 C3 1.407(3)
C2 C75 1.501(3)
C3 C4 1.406(3)
C3 C143 1.495(3)
C4 C5 1.411(3)
C4 C153 1.496(3)
C5 C6 1.407(3)
C5 C163 1.499(3)
C6 C173 1.498(3)
C7 C8 1.388(3)
C7 C12 1.395(3)
C8 H8A 0.9300
C8 C9 1.387(3)
C9 H9 0.9300
C9 C10 1.391(3)
C10 C11 1.388(3)
C10 C13 1.498(3)
C11 H11 0.9300
C11 C12 1.382(3)
C12 H12 0.9300
C13 C14 1.398(3)
C13 C32 1.403(3)
C14 C15 1.443(3)
C15 H15 0.9300
C15 C16 1.342(3)
C16 H16 0.9300
C16 C17 1.450(3)
C17 C18 1.397(3)
C18 C19 1.398(3)
C18 C33 1.499(3)
C19 C20 1.431(3)
C20 H20 0.9300
C20 C21 1.350(3)
C21 H21 0.9300
C21 C22 1.431(3)
C22 C23 1.406(3)
C23 C24 1.405(3)
C23 C47 1.498(3)
C24 C25 1.445(3)
C25 H25 0.9300
C25 C26 1.337(3)
C26 H26 0.9300
C26 C27 1.447(3)
C27 C28 1.403(3)
C28 C29 1.397(3)
C28 C61 1.504(3)
C29 C30 1.436(3)
C30 H30 0.9300
C30 C31 1.351(3)
C31 H31 0.9300
C31 C32 1.435(3)
C33 C34 1.383(3)
C33 C38 1.384(3)
C34 H34 0.9300
C34 C35 1.394(3)
C35 C36 1.393(4)
C35 C204 1.549(9)
C35 C39 1.572(8)
C36 H36 0.9300
C36 C37 1.387(4)
C37 C38 1.393(3)
C37 C200 1.544(11)
C37 C43 1.538(10)
C38 H38 0.9300
C47 C48 1.387(3)
C47 C52 1.393(3)
C48 H48 0.9300
C48 C49 1.398(3)
C49 C50 1.394(4)
C49 C53 1.527(4)
C50 H50 0.9300
C50 C51 1.389(4)
C51 C52 1.385(3)
C51 C193 1.514(12)
C51 C57 1.559(5)
C52 H52 0.9300
C53 C197 1.790(12)
C53 C198 1.377(15)
C53 C199 1.505(9)
C53 C54 1.420(6)
C53 C55 1.529(7)
C53 C56 1.649(6)
C61 C62 1.380(3)
C61 C66 1.386(3)
C62 H62 0.9300
C62 C63 1.394(3)
C63 C64 1.391(3)
C63 C189 1.526(10)
C63 C67 1.560(7)
C64 H64 0.9300
C64 C65 1.383(3)
C65 C66 1.400(3)
C65 C71 1.535(3)
C66 H66 0.9300
C71 C72 1.534(4)
C71 C73 1.515(4)
C71 C74 1.507(4)
C72 H72A 0.9600
C72 H72B 0.9600
C72 H72C 0.9600
C73 H73A 0.9600
C73 H73B 0.9600
C73 H73C 0.9600
C74 H74A 0.9600
C74 H74B 0.9600
C74 H74C 0.9600
C75 C76 1.390(3)
C75 C80 1.392(3)
C76 H76 0.9300
C76 C77 1.384(3)
C77 H77 0.9300
C77 C78 1.389(3)
C78 C79 1.390(3)
C78 C81 1.497(3)
C79 H79 0.9300
C79 C80 1.389(3)
C80 H80 0.9300
C81 C82 1.397(3)
C81 C100 1.398(3)
C82 C83 1.447(3)
C83 H83 0.9300
C83 C84 1.339(3)
C84 H84 0.9300
C84 C85 1.442(3)
C85 C86 1.403(3)
C86 C87 1.407(3)
C86 C101 1.497(3)
C87 C88 1.433(3)
C88 H88 0.9300
C88 C89 1.355(3)
C89 H89 0.9300
C89 C90 1.431(3)
C90 C91 1.396(3)
C91 C92 1.397(3)
C91 C115 1.503(3)
C92 C93 1.440(3)
C93 H93 0.9300
C93 C94 1.345(3)
C94 H94 0.9300
C94 C95 1.445(3)
C95 C96 1.403(3)
C96 C97 1.406(3)
C96 C129 1.496(3)
C97 C98 1.434(3)
C98 H98 0.9300
C98 C99 1.353(3)
C99 H99 0.9300
C99 C100 1.435(3)
C101 C102 1.388(3)
C101 C106 1.395(3)
C102 H102 0.9300
C102 C103 1.384(3)
C103 C104 1.395(3)
C103 C107 1.536(3)
C104 H104 0.9300
C104 C105 1.394(3)
C105 C106 1.389(3)
C105 C111 1.531(3)
C106 H106 0.9300
C107 C108 1.527(3)
C107 C109 1.540(3)
C107 C110 1.530(3)
C108 H10A 0.9600
C108 H10B 0.9600
C108 H10C 0.9600
C109 H10D 0.9600
C109 H10E 0.9600
C109 H10F 0.9600
C110 H11D 0.9600
C110 H11E 0.9600
C110 H11F 0.9600
C111 C112 1.524(3)
C111 C113 1.539(3)
C111 C114 1.533(3)
C112 H11J 0.9600
C112 H11K 0.9600
C112 H11L 0.9600
C113 H11G 0.9600
C113 H11H 0.9600
C113 H11I 0.9600
C114 H11A 0.9600
C114 H11B 0.9600
C114 H11C 0.9600
C115 C120 1.390(3)
C115 C215 1.386(8)
C115 C116 1.395(9)
C119 C120 1.390(3)
C119 C125 1.540(4)
C119 C217 1.348(8)
C119 C118 1.450(9)
C120 H120 0.9300
C125 C126 1.526(4)
C125 C127 1.518(4)
C125 C128 1.530(4)
C126 H12D 0.9600
C126 H12E 0.9600
C126 H12F 0.9600
C127 H12A 0.9600
C127 H12B 0.9600
C127 H12C 0.9600
C128 H12G 0.9600
C128 H12H 0.9600
C128 H12I 0.9600
C129 C130 1.381(4)
C129 C134 1.394(4)
C130 H130 0.9300
C130 C131 1.394(4)
C131 C132 1.380(4)
C131 C212 1.546(13)
C131 C135 1.514(7)
C132 H132 0.9300
C132 C133 1.396(4)
C133 C134 1.395(3)
C133 C208 1.460(16)
C133 C139 1.551(4)
C134 H134 0.9300
C138 H13A 0.9600
C138 H13B 0.9600
C138 H13C 0.9600
C138 H1 0.9600
C138 H3 0.9600
C138 H5 0.9600
C138 C212 1.559(12)
C138 C135 1.500(8)
C143 C144 1.386(3)
C143 C148 1.396(3)
C144 H144 0.9300
C144 C145 1.383(3)
C145 H145 0.9300
C145 C146 1.398(3)
C146 C147 1.388(3)
C146 C149 1.532(3)
C147 H147 0.9300
C147 C148 1.382(3)
C148 H148 0.9300
C149 C150 1.521(4)
C149 C151 1.535(4)
C149 C152 1.530(4)
C150 H15D 0.9600
C150 H15E 0.9600
C150 H15F 0.9600
C151 H15G 0.9600
C151 H15H 0.9600
C151 H15I 0.9600
C152 H15A 0.9600
C152 H15B 0.9600
C152 H15C 0.9600
C153 C154 1.386(3)
C153 C158 1.386(3)
C154 H154 0.9300
C154 C155 1.388(3)
C155 H155 0.9300
C155 C156 1.388(4)
C156 C157 1.384(4)
C156 C222 1.581(10)
C156 C159 1.543(8)
C157 H157 0.9300
C157 C158 1.382(3)
C158 H158 0.9300
C160 H16A 0.9600
C160 H16B 0.9600
C160 H16C 0.9600
C160 H7 0.9600
C160 H10 0.9600
C160 H13 0.9600
C160 C222 1.564(10)
C160 C159 1.472(8)
C163 C164 1.388(3)
C163 C168 1.390(3)
C164 H164 0.9300
C164 C165 1.382(3)
C165 H165 0.9300
C165 C166 1.392(3)
C166 C167 1.388(3)
C166 C169 1.536(3)
C167 H167 0.9300
C167 C168 1.385(3)
C168 H168 0.9300
C169 C170 1.521(4)
C169 C171 1.530(4)
C169 C172 1.522(4)
C170 H17G 0.9600
C170 H17H 0.9600
C170 H17I 0.9600
C171 H17A 0.9600
C171 H17B 0.9600
C171 H17C 0.9600
C172 H17D 0.9600
C172 H17E 0.9600
C172 H17F 0.9600
C173 C174 1.393(3)
C173 C178 1.389(3)
C174 H174 0.9300
C174 C175 1.380(3)
C175 H175 0.9300
C175 C176 1.398(4)
C176 C177 1.385(4)
C176 C225 1.540(15)
C176 C179 1.545(5)
C177 H177 0.9300
C177 C178 1.390(3)
C178 H178 0.9300
C189 C190 1.532(9)
C189 C191 1.516(10)
C189 C192 1.533(9)
C190 H19P 0.9600
C190 H19Q 0.9600
C190 H19R 0.9600
C191 H19M 0.9600
C191 H19N 0.9600
C191 H19O 0.9600
C192 H19A 0.9600
C192 H19B 0.9600
C192 H19C 0.9600
C193 C194 1.504(15)
C193 C195 1.518(12)
C193 C196 1.503(12)
C194 H19V 0.9600
C194 H19W 0.9600
C194 H19X 0.9600
C195 H 0.9600
C195 H19Y 0.9600
C195 HA 0.9600
C196 H19S 0.9600
C196 H19T 0.9600
C196 H19U 0.9600
C197 H19D 0.9600
C197 H19E 0.9600
C197 H19F 0.9600
C198 H19J 0.9600
C198 H19K 0.9600
C198 H19L 0.9600
C199 H19G 0.9600
C199 H19H 0.9600
C199 H19I 0.9600
C200 C201 1.548(14)
C200 C202 1.533(14)
C200 C203 1.533(16)
C201 H20S 0.9600
C201 H20T 0.9600
C201 H20U 0.9600
C202 H20G 0.9600
C202 H20H 0.9600
C202 H20I 0.9600
C203 H20A 0.9600
C203 H20B 0.9600
C203 H20C 0.9600
C204 C205 1.508(11)
C204 C206 1.516(9)
C204 C207 1.530(9)
C205 H20D 0.9600
C205 H20E 0.9600
C205 H20F 0.9600
C206 H20M 0.9600
C206 H20N 0.9600
C206 H20O 0.9600
C207 H20J 0.9600
C207 H20K 0.9600
C207 H20L 0.9600
C208 C209 1.527(14)
C208 C210 1.536(15)
C208 C211 1.527(15)
C209 H20P 0.9600
C209 H20Q 0.9600
C209 H20R 0.9600
C210 H21M 0.9600
C210 H21N 0.9600
C210 H21O 0.9600
C211 H21J 0.9600
C211 H21K 0.9600
C211 H21L 0.9600
C212 C213 1.551(13)
C212 C214 1.569(13)
C213 H21G 0.9600
C213 H21H 0.9600
C213 H21I 0.9600
C214 H21D 0.9600
C214 H21E 0.9600
C214 H21F 0.9600
C215 H215 0.9300
C215 C216 1.387(8)
C216 C217 1.385(9)
C216 C218 1.535(7)
C217 H217 0.9300
C218 C219 1.505(13)
C218 C220 1.535(10)
C218 C221 1.598(13)
C219 H21A 0.9600
C219 H21B 0.9600
C219 H21C 0.9600
C220 H22G 0.9600
C220 H22H 0.9600
C220 H22I 0.9600
C221 H22D 0.9600
C221 H22E 0.9600
C221 H22F 0.9600
C222 C223 1.550(11)
C222 C224 1.556(10)
C223 H22M 0.9600
C223 H22N 0.9600
C223 H22O 0.9600
C224 H22J 0.9600
C224 H22K 0.9600
C224 H22L 0.9600
C225 C226 1.539(14)
C225 C227 1.529(14)
C225 C228 1.518(14)
C226 H22S 0.9600
C226 H22T 0.9600
C226 H22U 0.9600
C227 H22P 0.9600
C227 H22Q 0.9600
C227 H22R 0.9600
C228 H22A 0.9600
C228 H22B 0.9600
C228 H22C 0.9600
C183 H183 0.9300
C183 C184 1.360(5)
C183 C188 1.357(5)
C184 H184 0.9300
C184 C185 1.378(6)
C185 H185 0.9300
C185 C186 1.381(6)
C186 H186 0.9300
C186 C187 1.403(6)
C187 H187 0.9300
C187 C188 1.344(6)
C188 H188 0.9300
C39 C40 1.540(9)
C39 C41 1.519(9)
C39 C42 1.500(11)
C40 H40A 0.9600
C40 H40B 0.9600
C40 H40C 0.9600
C41 H41A 0.9600
C41 H41B 0.9600
C41 H41C 0.9600
C42 H42A 0.9600
C42 H42B 0.9600
C42 H42C 0.9600
C43 C44 1.472(15)
C43 C45 1.539(15)
C43 C46 1.560(16)
C44 H44A 0.9600
C44 H44B 0.9600
C44 H44C 0.9600
C45 H45A 0.9600
C45 H45B 0.9600
C45 H45C 0.9600
C46 H46A 0.9600
C46 H46B 0.9600
C46 H46C 0.9600
C54 H54A 0.9600
C54 H54B 0.9600
C54 H54C 0.9600
C55 H55A 0.9600
C55 H55B 0.9600
C55 H55C 0.9600
C56 H56A 0.9600
C56 H56B 0.9600
C56 H56C 0.9600
C57 C58 1.529(6)
C57 C59 1.528(5)
C57 C60 1.508(6)
C58 H58A 0.9600
C58 H58B 0.9600
C58 H58C 0.9600
C59 H59A 0.9600
C59 H59B 0.9600
C59 H59C 0.9600
C60 H60A 0.9600
C60 H60B 0.9600
C60 H60C 0.9600
C67 C68 1.534(7)
C67 C69 1.530(6)
C67 C70 1.519(8)
C68 H68A 0.9600
C68 H68B 0.9600
C68 H68C 0.9600
C69 H69A 0.9600
C69 H69B 0.9600
C69 H69C 0.9600
C70 H70A 0.9600
C70 H70B 0.9600
C70 H70C 0.9600
C116 H116 0.9300
C116 C117 1.396(9)
C117 C118 1.404(9)
C117 C121 1.559(9)
C118 H118 0.9300
C121 C122 1.507(16)
C121 C123 1.70(2)
C121 C124 1.46(2)
C122 H12J 0.9600
C122 H12K 0.9600
C122 H12L 0.9600
C123 H12P 0.9600
C123 H12Q 0.9600
C123 H12R 0.9600
C124 H12O 0.9600
C124 H12M 0.9600
C124 H12N 0.9600
C135 C136 1.517(11)
C135 C137 1.522(11)
C136 H13J 0.9600
C136 H13K 0.9600
C136 H13L 0.9600
C137 H13G 0.9600
C137 H13H 0.9600
C137 H13I 0.9600
C139 C140 1.541(5)
C139 C141 1.532(5)
C139 C142 1.548(4)
C140 H14G 0.9600
C140 H14H 0.9600
C140 H14I 0.9600
C141 H14D 0.9600
C141 H14E 0.9600
C141 H14F 0.9600
C142 H14A 0.9600
C142 H14B 0.9600
C142 H14C 0.9600
C159 C161 1.499(9)
C159 C162 1.524(8)
C161 H16G 0.9600
C161 H16H 0.9600
C161 H16I 0.9600
C162 H16J 0.9600
C162 H16K 0.9600
C162 H16L 0.9600
C179 C180 1.529(7)
C179 C181 1.548(7)
C179 C182 1.514(7)
C180 H18A 0.9600
C180 H18B 0.9600
C180 H18C 0.9600
C181 H18D 0.9600
C181 H18E 0.9600
C181 H18F 0.9600
C182 H18G 0.9600
C182 H18H 0.9600
C182 H18I 0.9600

loop_
_geom_torsion_atom_site_label_1
_geom_torsion_atom_site_label_2
_geom_torsion_atom_site_label_3
_geom_torsion_atom_site_label_4
_geom_torsion
N1 C14 C15 C16 -1.5(2)
N1 C17 C18 C19 1.6(3)
N1 C17 C18 C33 -175.16(19)
N2 C19 C20 C21 -0.8(3)
N2 C22 C23 C24 0.7(3)
N2 C22 C23 C47 -175.13(19)
N3 C24 C25 C26 -1.3(2)
N3 C27 C28 C29 2.6(3)
N3 C27 C28 C61 -174.05(18)
N4 C29 C30 C31 0.5(3)
N5 C82 C83 C84 0.2(3)
N5 C85 C86 C87 -0.3(4)
N5 C85 C86 C101 178.42(19)
N6 C87 C88 C89 0.3(2)
N6 C90 C91 C92 3.8(4)
N6 C90 C91 C115 -179.1(2)
N7 C92 C93 C94 0.6(3)
N7 C95 C96 C97 -2.0(4)
N7 C95 C96 C129 -175.7(2)
N8 C97 C98 C99 -1.2(3)
C1 C2 C3 C4 2.0(3)
C1 C2 C3 C143 -176.30(18)
C1 C2 C75 C76 -63.9(3)
C1 C2 C75 C80 115.7(2)
C1 C6 C173 C174 -62.6(3)
C1 C6 C173 C178 118.6(2)
C1 C7 C8 C9 -176.73(18)
C1 C7 C12 C11 177.56(18)
C2 C1 C6 C5 0.4(3)
C2 C1 C6 C173 178.86(18)
C2 C1 C7 C8 112.2(2)
C2 C1 C7 C12 -65.5(3)
C2 C3 C4 C5 0.7(3)
C2 C3 C4 C153 -179.26(18)
C2 C3 C143 C144 113.3(2)
C2 C3 C143 C148 -60.5(3)
C2 C75 C76 C77 -179.73(18)
C2 C75 C80 C79 -178.98(19)
C3 C2 C75 C76 114.6(2)
C3 C2 C75 C80 -65.8(3)
C3 C4 C5 C6 -2.8(3)
C3 C4 C5 C163 177.00(18)
C3 C4 C153 C154 118.5(2)
C3 C4 C153 C158 -64.0(3)
C3 C143 C144 C145 -170.13(19)
C3 C143 C148 C147 170.32(19)
C4 C3 C143 C144 -64.9(3)
C4 C3 C143 C148 121.2(2)
C4 C5 C6 C1 2.2(3)
C4 C5 C6 C173 -176.19(18)
C4 C5 C163 C164 124.1(2)
C4 C5 C163 C168 -55.6(3)
C4 C153 C154 C155 174.6(2)
C4 C153 C158 C157 -173.6(2)
C5 C4 C153 C154 -61.4(3)
C5 C4 C153 C158 116.1(2)
C5 C6 C173 C174 115.9(2)
C5 C6 C173 C178 -62.9(3)
C5 C163 C164 C165 179.9(2)
C5 C163 C168 C167 179.00(19)
C6 C1 C2 C3 -2.5(3)
C6 C1 C2 C75 175.97(18)
C6 C1 C7 C8 -67.8(3)
C6 C1 C7 C12 114.4(2)
C6 C5 C163 C164 -56.1(3)
C6 C5 C163 C168 124.2(2)
C6 C173 C174 C175 -177.23(19)
C6 C173 C178 C177 177.3(2)
C7 C1 C2 C3 177.40(18)
C7 C1 C2 C75 -4.1(3)
C7 C1 C6 C5 -179.54(18)
C7 C1 C6 C173 -1.1(3)
C7 C8 C9 C10 -1.2(3)
C8 C7 C12 C11 -0.3(3)
C8 C9 C10 C11 0.5(3)
C8 C9 C10 C13 -178.84(18)
C9 C10 C11 C12 0.3(3)
C9 C10 C13 C14 103.8(2)
C9 C10 C13 C32 -76.6(2)
C10 C11 C12 C7 -0.4(3)
C10 C13 C14 N1 179.75(18)
C10 C13 C14 C15 -0.7(3)
C10 C13 C32 N4 176.93(19)
C10 C13 C32 C31 -3.0(3)
C11 C10 C13 C14 -75.6(3)
C11 C10 C13 C32 104.1(2)
C12 C7 C8 C9 1.0(3)
C13 C10 C11 C12 179.62(18)
C13 C14 C15 C16 178.9(2)
C14 N1 C17 C16 -0.8(2)
C14 N1 C17 C18 176.2(2)
C14 C13 C32 N4 -3.5(3)
C14 C13 C32 C31 176.6(2)
C14 C15 C16 C17 0.9(2)
C15 C16 C17 N1 -0.1(2)
C15 C16 C17 C18 -177.1(2)
C16 C17 C18 C19 178.1(2)
C16 C17 C18 C33 1.3(3)
C17 N1 C14 C13 -179.03(19)
C17 N1 C14 C15 1.3(2)
C17 C18 C19 N2 2.4(3)
C17 C18 C19 C20 -175.5(2)
C17 C18 C33 C34 -79.1(3)
C17 C18 C33 C38 100.6(2)
C18 C19 C20 C21 177.4(2)
C18 C33 C34 C35 -179.6(2)
C18 C33 C38 C37 179.1(2)
C19 N2 C22 C21 0.6(2)
C19 N2 C22 C23 -179.0(2)
C19 C18 C33 C34 103.8(2)
C19 C18 C33 C38 -76.4(3)
C19 C20 C21 C22 1.2(3)
C20 C21 C22 N2 -1.1(3)
C20 C21 C22 C23 178.5(2)
C21 C22 C23 C24 -178.8(2)
C21 C22 C23 C47 5.3(3)
C22 N2 C19 C18 -178.0(2)
C22 N2 C19 C20 0.1(2)
C22 C23 C24 N3 -5.1(3)
C22 C23 C24 C25 177.46(19)
C22 C23 C47 C48 -61.7(3)
C22 C23 C47 C52 116.2(2)
C23 C24 C25 C26 176.48(18)
C23 C47 C48 C49 175.8(2)
C23 C47 C52 C51 -177.8(2)
C24 N3 C27 C26 -3.1(2)
C24 N3 C27 C28 172.13(19)
C24 C23 C47 C48 122.1(2)
C24 C23 C47 C52 -59.9(3)
C24 C25 C26 C27 -0.6(2)
C25 C26 C27 N3 2.4(2)
C25 C26 C27 C28 -173.00(19)
C26 C27 C28 C29 177.12(19)
C26 C27 C28 C61 0.5(3)
C27 N3 C24 C23 -174.97(19)
C27 N3 C24 C25 2.8(2)
C27 C28 C29 N4 3.5(3)
C27 C28 C29 C30 -178.5(2)
C27 C28 C61 C62 -71.6(3)
C27 C28 C61 C66 105.4(2)
C28 C29 C30 C31 -177.8(2)
C28 C61 C62 C63 176.24(19)
C28 C61 C66 C65 -175.46(18)
C29 N4 C32 C13 -179.2(2)
C29 N4 C32 C31 0.7(2)
C29 C28 C61 C62 111.5(2)
C29 C28 C61 C66 -71.5(3)
C29 C30 C31 C32 -0.1(3)
C30 C31 C32 N4 -0.4(3)
C30 C31 C32 C13 179.6(2)
C32 N4 C29 C28 177.6(2)
C32 N4 C29 C30 -0.8(2)
C32 C13 C14 N1 0.2(3)
C32 C13 C14 C15 179.7(2)
C33 C18 C19 N2 179.17(19)
C33 C18 C19 C20 1.3(3)
C33 C34 C35 C36 0.6(4)
C33 C34 C35 C204 168.5(5)
C33 C34 C35 C39 -170.3(4)
C34 C33 C38 C37 -1.1(3)
C34 C35 C36 C37 -1.4(4)
C34 C35 C204 C205 -27.2(10)
C34 C35 C204 C206 89.5(7)
C34 C35 C204 C207 -153.1(6)
C34 C35 C39 C40 50.1(9)
C34 C35 C39 C41 170.6(5)
C34 C35 C39 C42 -70.1(10)
C35 C36 C37 C38 0.9(4)
C35 C36 C37 C200 173.7(6)
C35 C36 C37 C43 -174.5(8)
C36 C35 C204 C205 140.7(8)
C36 C35 C204 C206 -102.6(6)
C36 C35 C204 C207 14.8(9)
C36 C35 C39 C40 -120.1(7)
C36 C35 C39 C41 0.4(9)
C36 C35 C39 C42 119.7(9)
C36 C37 C38 C33 0.4(4)
C36 C37 C200 C201 -76.2(14)
C36 C37 C200 C202 166.3(9)
C36 C37 C200 C203 48.4(14)
C36 C37 C43 C44 136.8(9)
C36 C37 C43 C45 13.0(17)
C36 C37 C43 C46 -101.2(9)
C38 C33 C34 C35 0.6(4)
C38 C37 C200 C201 96.2(12)
C38 C37 C200 C202 -21.2(13)
C38 C37 C200 C203 -139.2(12)
C38 C37 C43 C44 -38.6(12)
C38 C37 C43 C45 -162.4(11)
C38 C37 C43 C46 83.5(8)
C47 C23 C24 N3 170.72(18)
C47 C23 C24 C25 -6.7(3)
C47 C48 C49 C50 1.5(3)
C47 C48 C49 C53 -176.0(2)
C48 C47 C52 C51 0.2(3)
C48 C49 C50 C51 1.0(4)
C48 C49 C53 C197 -52.6(5)
C48 C49 C53 C198 -166.1(12)
C48 C49 C53 C199 52.1(6)
C48 C49 C53 C54 -6.5(5)
C48 C49 C53 C55 -136.9(4)
C48 C49 C53 C56 112.7(3)
C49 C50 C51 C52 -2.8(4)
C49 C50 C51 C193 -160.6(6)
C49 C50 C51 C57 173.6(3)
C50 C49 C53 C197 130.0(4)
C50 C49 C53 C198 16.4(12)
C50 C49 C53 C199 -125.3(5)
C50 C49 C53 C54 176.1(3)
C50 C49 C53 C55 45.7(5)
C50 C49 C53 C56 -64.8(3)
C50 C51 C52 C47 2.1(3)
C50 C51 C193 C194 -173.3(13)
C50 C51 C193 C195 75.1(13)
C50 C51 C193 C196 -51.0(12)
C50 C51 C57 C58 63.5(4)
C50 C51 C57 C59 -55.2(4)
C50 C51 C57 C60 -176.2(4)
C52 C47 C48 C49 -2.1(3)
C52 C51 C193 C194 29.8(15)
C52 C51 C193 C195 -81.7(14)
C52 C51 C193 C196 152.2(9)
C52 C51 C57 C58 -120.2(4)
C52 C51 C57 C59 121.0(4)
C52 C51 C57 C60 0.0(6)
C53 C49 C50 C51 178.6(2)
C61 C28 C29 N4 -179.91(19)
C61 C28 C29 C30 -1.9(3)
C61 C62 C63 C64 -0.2(3)
C61 C62 C63 C189 -164.2(4)
C61 C62 C63 C67 174.3(3)
C62 C61 C66 C65 1.5(3)
C62 C63 C64 C65 0.3(3)
C62 C63 C189 C190 50.8(8)
C62 C63 C189 C191 175.3(5)
C62 C63 C189 C192 -67.7(7)
C62 C63 C67 C68 -130.7(4)
C62 C63 C67 C69 111.1(4)
C62 C63 C67 C70 -7.4(7)
C63 C64 C65 C66 0.5(3)
C63 C64 C65 C71 179.6(2)
C64 C63 C189 C190 -113.0(6)
C64 C63 C189 C191 11.5(8)
C64 C63 C189 C192 128.4(5)
C64 C63 C67 C68 43.6(6)
C64 C63 C67 C69 -74.7(5)
C64 C63 C67 C70 166.9(4)
C64 C65 C66 C61 -1.4(3)
C64 C65 C71 C72 17.8(3)
C64 C65 C71 C73 -100.2(3)
C64 C65 C71 C74 139.2(3)
C66 C61 C62 C63 -0.7(3)
C66 C65 C71 C72 -163.0(3)
C66 C65 C71 C73 79.0(3)
C66 C65 C71 C74 -41.7(3)
C71 C65 C66 C61 179.43(19)
C75 C2 C3 C4 -176.47(18)
C75 C2 C3 C143 5.2(3)
C75 C76 C77 C78 -1.7(3)
C76 C75 C80 C79 0.6(3)
C76 C77 C78 C79 1.5(3)
C76 C77 C78 C81 -176.35(18)
C77 C78 C79 C80 -0.2(3)
C77 C78 C81 C82 105.6(2)
C77 C78 C81 C100 -70.8(3)
C78 C79 C80 C75 -0.8(3)
C78 C81 C82 N5 176.4(2)
C78 C81 C82 C83 -4.8(3)
C78 C81 C100 N8 174.2(2)
C78 C81 C100 C99 -1.8(3)
C79 C78 C81 C82 -72.1(3)
C79 C78 C81 C100 111.4(2)
C80 C75 C76 C77 0.7(3)
C81 C78 C79 C80 177.60(19)
C81 C82 C83 C84 -178.8(2)
C82 N5 C85 C84 -1.2(2)
C82 N5 C85 C86 175.9(2)
C82 C81 C100 N8 -1.9(4)
C82 C81 C100 C99 -177.9(2)
C82 C83 C84 C85 -0.9(3)
C83 C84 C85 N5 1.3(3)
C83 C84 C85 C86 -175.8(2)
C84 C85 C86 C87 176.3(2)
C84 C85 C86 C101 -5.0(3)
C85 N5 C82 C81 179.6(2)
C85 N5 C82 C83 0.6(2)
C85 C86 C87 N6 3.3(4)
C85 C86 C87 C88 -179.8(2)
C85 C86 C101 C102 -68.7(3)
C85 C86 C101 C106 111.8(2)
C86 C87 C88 C89 -177.1(2)
C86 C101 C102 C103 -178.97(18)
C86 C101 C106 C105 179.78(18)
C87 N6 C90 C89 1.8(2)
C87 N6 C90 C91 -174.5(2)
C87 C86 C101 C102 110.1(2)
C87 C86 C101 C106 -69.4(3)
C87 C88 C89 C90 0.8(3)
C88 C89 C90 N6 -1.6(2)
C88 C89 C90 C91 174.7(2)
C89 C90 C91 C92 -171.8(2)
C89 C90 C91 C115 5.3(3)
C90 N6 C87 C86 176.1(2)
C90 N6 C87 C88 -1.3(2)
C90 C91 C92 N7 -3.3(4)
C90 C91 C92 C93 175.0(2)
C90 C91 C115 C120 92.4(3)
C90 C91 C115 C215 -102.2(4)
C90 C91 C115 C116 -79.6(5)
C91 C92 C93 C94 -178.0(2)
C91 C115 C120 C119 176.1(2)
C91 C115 C215 C216 -172.9(5)
C91 C115 C116 C117 179.9(6)
C92 N7 C95 C94 -0.6(2)
C92 N7 C95 C96 177.4(2)
C92 C91 C115 C120 -90.2(3)
C92 C91 C115 C215 75.2(4)
C92 C91 C115 C116 97.8(5)
C92 C93 C94 C95 -0.9(3)
C93 C94 C95 N7 1.0(3)
C93 C94 C95 C96 -177.0(2)
C94 C95 C96 C97 175.7(2)
C94 C95 C96 C129 2.0(3)
C95 N7 C92 C91 178.6(2)
C95 N7 C92 C93 0.0(2)
C95 C96 C97 N8 6.8(4)
C95 C96 C97 C98 -168.7(2)
C95 C96 C129 C130 70.1(3)
C95 C96 C129 C134 -107.9(3)
C96 C97 C98 C99 174.9(2)
C96 C129 C130 C131 -177.9(2)
C96 C129 C134 C133 176.2(2)
C97 N8 C100 C81 -176.0(2)
C97 N8 C100 C99 0.5(3)
C97 C96 C129 C130 -104.0(3)
C97 C96 C129 C134 78.0(3)
C97 C98 C99 C100 1.5(3)
C98 C99 C100 N8 -1.3(3)
C98 C99 C100 C81 175.3(2)
C100 N8 C97 C96 -175.7(2)
C100 N8 C97 C98 0.4(3)
C100 C81 C82 N5 -7.5(4)
C100 C81 C82 C83 171.3(2)
C101 C86 C87 N6 -175.45(19)
C101 C86 C87 C88 1.5(3)
C101 C102 C103 C104 -1.0(3)
C101 C102 C103 C107 179.89(18)
C102 C101 C106 C105 0.2(3)
C102 C103 C104 C105 0.6(3)
C102 C103 C107 C108 -50.3(2)
C102 C103 C107 C109 70.0(2)
C102 C103 C107 C110 -170.74(19)
C103 C104 C105 C106 0.2(3)
C103 C104 C105 C111 178.51(19)
C104 C103 C107 C108 130.6(2)
C104 C103 C107 C109 -109.1(2)
C104 C103 C107 C110 10.2(3)
C104 C105 C106 C101 -0.6(3)
C104 C105 C111 C112 3.8(3)
C104 C105 C111 C113 -116.3(2)
C104 C105 C111 C114 124.8(2)
C106 C101 C102 C103 0.6(3)
C106 C105 C111 C112 -177.9(2)
C106 C105 C111 C113 62.0(2)
C106 C105 C111 C114 -56.9(3)
C107 C103 C104 C105 179.70(18)
C111 C105 C106 C101 -178.96(19)
C115 C91 C92 N7 179.6(2)
C115 C91 C92 C93 -2.1(3)
C115 C215 C216 C217 4.4(10)
C115 C215 C216 C218 -179.4(6)
C115 C116 C117 C118 -3.3(12)
C115 C116 C117 C121 174.3(8)
C120 C115 C215 C216 -6.8(8)
C120 C115 C116 C117 8.1(10)
C120 C119 C125 C126 152.7(3)
C120 C119 C125 C127 33.8(3)
C120 C119 C125 C128 -87.2(3)
C120 C119 C217 C216 7.6(8)
C120 C119 C118 C117 -6.6(10)
C125 C119 C120 C115 178.5(2)
C125 C119 C217 C216 178.8(5)
C125 C119 C118 C117 -173.6(7)
C129 C96 C97 N8 -179.6(2)
C129 C96 C97 C98 5.0(4)
C129 C130 C131 C132 1.2(4)
C129 C130 C131 C212 175.9(9)
C129 C130 C131 C135 -175.4(7)
C130 C129 C134 C133 -1.7(3)
C130 C131 C132 C133 -0.9(4)
C130 C131 C212 C138 175.0(7)
C130 C131 C212 C213 -65.1(13)
C130 C131 C212 C214 41(2)
C130 C131 C135 C138 -177.9(6)
C130 C131 C135 C136 61.0(9)
C130 C131 C135 C137 -59.4(11)
C131 C132 C133 C134 -0.8(4)
C131 C132 C133 C208 -160.8(8)
C131 C132 C133 C139 178.7(3)
C132 C131 C212 C138 -10.7(16)
C132 C131 C212 C213 109.2(11)
C132 C131 C212 C214 -144.9(16)
C132 C131 C135 C138 5.6(13)
C132 C131 C135 C136 -115.5(8)
C132 C131 C135 C137 124.1(10)
C132 C133 C134 C129 2.1(4)
C132 C133 C208 C209 41.3(18)
C132 C133 C208 C210 -81.7(15)
C132 C133 C208 C211 170.3(13)
C132 C133 C139 C140 -132.2(3)
C132 C133 C139 C141 107.8(3)
C132 C133 C139 C142 -12.5(4)
C134 C129 C130 C131 0.0(4)
C134 C133 C208 C209 -114.0(16)
C134 C133 C208 C210 123.0(14)
C134 C133 C208 C211 15.0(19)
C134 C133 C139 C140 47.3(3)
C134 C133 C139 C141 -72.8(4)
C134 C133 C139 C142 167.0(3)
C143 C3 C4 C5 178.90(18)
C143 C3 C4 C153 -1.0(3)
C143 C144 C145 C146 -0.6(3)
C144 C143 C148 C147 -3.7(3)
C144 C145 C146 C147 -2.8(3)
C144 C145 C146 C149 176.1(2)
C145 C146 C147 C148 3.0(3)
C145 C146 C149 C150 58.9(3)
C145 C146 C149 C151 -60.4(3)
C145 C146 C149 C152 -179.5(2)
C146 C147 C148 C143 0.3(3)
C147 C146 C149 C150 -122.3(2)
C147 C146 C149 C151 118.4(3)
C147 C146 C149 C152 -0.7(3)
C148 C143 C144 C145 3.9(3)
C149 C146 C147 C148 -175.9(2)
C153 C4 C5 C6 177.14(18)
C153 C4 C5 C163 -3.1(3)
C153 C154 C155 C156 -0.3(3)
C154 C153 C158 C157 4.0(3)
C154 C155 C156 C157 2.3(4)
C154 C155 C156 C222 -176.4(4)
C154 C155 C156 C159 -175.4(4)
C155 C156 C157 C158 -1.3(4)
C155 C156 C222 C160 -117.2(6)
C155 C156 C222 C223 3.8(9)
C155 C156 C222 C224 119.2(7)
C155 C156 C159 C160 -93.5(6)
C155 C156 C159 C161 143.9(5)
C155 C156 C159 C162 21.0(8)
C156 C157 C158 C153 -1.9(4)
C157 C156 C222 C160 64.4(8)
C157 C156 C222 C223 -174.7(6)
C157 C156 C222 C224 -59.3(9)
C157 C156 C159 C160 88.7(5)
C157 C156 C159 C161 -34.0(7)
C157 C156 C159 C162 -156.9(6)
C158 C153 C154 C155 -2.9(3)
C163 C5 C6 C1 -177.53(19)
C163 C5 C6 C173 4.0(3)
C163 C164 C165 C166 0.9(4)
C164 C163 C168 C167 -0.7(3)
C164 C165 C166 C167 -0.3(3)
C164 C165 C166 C169 178.5(2)
C165 C166 C167 C168 -0.8(3)
C165 C166 C169 C170 11.4(4)
C165 C166 C169 C171 130.4(3)
C165 C166 C169 C172 -110.3(3)
C166 C167 C168 C163 1.4(3)
C167 C166 C169 C170 -169.8(3)
C167 C166 C169 C171 -50.8(3)
C167 C166 C169 C172 68.5(3)
C168 C163 C164 C165 -0.4(3)
C169 C166 C167 C168 -179.7(2)
C173 C174 C175 C176 -0.2(3)
C174 C173 C178 C177 -1.5(3)
C174 C175 C176 C177 -1.4(3)
C174 C175 C176 C225 169.0(9)
C174 C175 C176 C179 177.3(3)
C175 C176 C177 C178 1.5(3)
C175 C176 C225 C226 -101.0(15)
C175 C176 C225 C227 20.9(18)
C175 C176 C225 C228 132.9(14)
C175 C176 C179 C180 47.8(6)
C175 C176 C179 C181 -69.0(6)
C175 C176 C179 C182 169.2(5)
C176 C177 C178 C173 -0.1(4)
C177 C176 C225 C226 69.6(18)
C177 C176 C225 C227 -168.5(13)
C177 C176 C225 C228 -56.6(17)
C177 C176 C179 C180 -133.7(4)
C177 C176 C179 C181 109.6(5)
C177 C176 C179 C182 -12.3(7)
C178 C173 C174 C175 1.6(3)
C189 C63 C64 C65 164.8(4)
C193 C51 C52 C47 158.9(7)
C200 C37 C38 C33 -172.2(6)
C204 C35 C36 C37 -170.0(5)
C208 C133 C134 C129 155.1(11)
C212 C131 C132 C133 -175.1(9)
C215 C115 C120 C119 9.8(5)
C215 C216 C217 C119 -4.5(9)
C215 C216 C218 C219 11.1(9)
C215 C216 C218 C220 -113.1(7)
C215 C216 C218 C221 130.4(7)
C217 C119 C120 C115 -10.6(5)
C217 C119 C125 C126 -18.5(5)
C217 C119 C125 C127 -137.4(4)
C217 C119 C125 C128 101.6(5)
C217 C216 C218 C219 -172.7(7)
C217 C216 C218 C220 63.1(7)
C217 C216 C218 C221 -53.4(9)
C218 C216 C217 C119 179.2(6)
C222 C156 C157 C158 177.1(5)
C225 C176 C177 C178 -170.2(8)
C183 C184 C185 C186 0.5(5)
C184 C183 C188 C187 -0.6(6)
C184 C185 C186 C187 0.6(6)
C185 C186 C187 C188 -1.8(6)
C186 C187 C188 C183 1.8(7)
C188 C183 C184 C185 -0.6(5)
C39 C35 C36 C37 168.8(5)
C43 C37 C38 C33 176.0(8)
C57 C51 C52 C47 -174.2(3)
C67 C63 C64 C65 -174.1(3)
C116 C115 C120 C119 -12.4(6)
C116 C117 C118 C119 3.0(13)
C116 C117 C121 C122 60.0(11)
C116 C117 C121 C123 -63.0(12)
C116 C117 C121 C124 -177.0(14)
C118 C119 C120 C115 10.8(5)
C118 C119 C125 C126 -41.3(6)
C118 C119 C125 C127 -160.2(5)
C118 C119 C125 C128 78.8(6)
C118 C117 C121 C122 -122.7(9)
C118 C117 C121 C123 114.3(11)
C118 C117 C121 C124 0.3(18)
C121 C117 C118 C119 -174.4(8)
C135 C131 C132 C133 175.7(7)
C139 C133 C134 C129 -177.4(2)
C159 C156 C157 C158 176.9(4)
C179 C176 C177 C178 -177.1(4)

loop_
_exptl_oxdiff_crystal_face_indexfrac_h
_exptl_oxdiff_crystal_face_indexfrac_k
_exptl_oxdiff_crystal_face_indexfrac_l
_exptl_oxdiff_crystal_face_x
_exptl_oxdiff_crystal_face_y
_exptl_oxdiff_crystal_face_z
-9.0039 -3.9803 2.0223 0.0148 -0.0164 -1.0302
-6.9948 1.9997 -15.9920 -0.8316 -0.1861 -0.5730
6.9948 -1.9997 15.9920 0.8316 0.1861 0.5730
0.0167 13.0007 -7.0276 -0.5214 -0.8566 0.2439
-0.0167 -13.0007 7.0276 0.5214 0.8566 -0.2439
-1.9843 12.0045 -7.0224 -0.5354 -0.8474 0.0173
9.0013 1.9812 -0.0181 0.1052 0.1380 0.9845
0.0134 12.0193 10.9727 0.2713 -0.9836 0.0689
0.0061 2.9794 -21.0043 -0.9559 0.0164 0.2297
0.9840 -13.0104 0.0268 0.2352 0.9653 -0.0750
-0.0105 -10.0224 -14.9766 -0.4775 0.8841 -0.0053
-0.0025 0.0236 21.9977 0.9483 -0.2430 -0.1968

loop_
_smtbx_masks_void_nr
_smtbx_masks_void_average_x
_smtbx_masks_void_average_y
_smtbx_masks_void_average_z
_smtbx_masks_void_volume
_smtbx_masks_void_count_electrons
1 0.028 0.000 0.500 712.7 167.6
2 0.473 -0.973 0.000 1925.9 411.7
